data_7123931
loop_
_publ_author_name
'wang , zhi'
'Yang, Feng-Lei'
'Yang, Yang'
'Liu, Qingyun'
'Sun, Di'

_publ_section_title
;
 Hierarchical Multi-Shell 66-Nuclei Silver Nanoclusters Trapping Subvalent
 Ag6 Kernels
;
_journal_name_full 'Chemical Communications'
_journal_paper_doi 10.1039/C9CC05044B
_journal_year 2019
_chemical_formula_moiety 'C112 H238 Ag66 Mo9 O64 S28, 4(C H4 O), C4 H6 O4'
_chemical_formula_sum 'C120 H260 Ag66 Mo9 O72 S28'
_chemical_formula_weight 11735.82
_space_group_crystal_system orthorhombic
_space_group_IT_number 58
_space_group_name_Hall '-P 2 2n'
_space_group_name_H-M_alt 'P n n m'
_symmetry_space_group_name_Hall '-P 2 2n'
_symmetry_space_group_name_H-M 'P n n m'
_atom_sites_solution_hydrogens mixed
_audit_creation_date 2019-07-14
_audit_creation_method
;
Olex2 1.2
(compiled 2018.05.29 svn.r3508 for OlexSys, GUI svn.r5506)
;
_audit_update_record
;
2019-07-24 deposited with the CCDC.    2019-08-01 downloaded from the CCDC.
;
_cell_angle_alpha 90
_cell_angle_beta 90
_cell_angle_gamma 90
_cell_formula_units_Z 2
_cell_length_a 19.780(2)
_cell_length_b 21.915(3)
_cell_length_c 33.362(4)
_cell_measurement_reflns_used 9661
_cell_measurement_temperature 100(2)
_cell_measurement_theta_max 27.509
_cell_measurement_theta_min 2.569
_cell_volume 14462(3)
_computing_cell_refinement 'SAINT V8.30C (?, 2016)'
_computing_data_reduction 'SAINT V8.30C (?, 2016)'
_computing_molecular_graphics 'Olex2 (Dolomanov et al., 2009)'
_computing_publication_material 'Olex2 (Dolomanov et al., 2009)'
_computing_structure_refinement 'XL (Sheldrick, 2008)'
_diffrn_ambient_temperature 100.15
_diffrn_measured_fraction_theta_full 0.997
_diffrn_measured_fraction_theta_max 0.997
_diffrn_measurement_device_type 'Bruker APEX II'
_diffrn_radiation_type MoK\a
_diffrn_radiation_wavelength 0.71073
_diffrn_reflns_av_R_equivalents 0.0518
_diffrn_reflns_av_unetI/netI 0.0300
_diffrn_reflns_Laue_measured_fraction_full 0.997
_diffrn_reflns_Laue_measured_fraction_max 0.997
_diffrn_reflns_limit_h_max 23
_diffrn_reflns_limit_h_min -23
_diffrn_reflns_limit_k_max 26
_diffrn_reflns_limit_k_min -22
_diffrn_reflns_limit_l_max 39
_diffrn_reflns_limit_l_min -39
_diffrn_reflns_number 99413
_diffrn_reflns_point_group_measured_fraction_full 0.997
_diffrn_reflns_point_group_measured_fraction_max 0.997
_diffrn_reflns_theta_full 25.000
_diffrn_reflns_theta_max 25.000
_diffrn_reflns_theta_min 2.451
_exptl_absorpt_coefficient_mu 4.978
_exptl_absorpt_correction_T_max 0.7456
_exptl_absorpt_correction_T_min 0.2624
_exptl_absorpt_correction_type multi-scan
_exptl_absorpt_process_details
;
SADABS-2012/1 (Bruker,2012) was used for absorption correction.
wR2(int) was 0.1467 before and 0.0688 after correction.
The Ratio of minimum to maximum transmission is 0.3519.
The \l/2 correction factor is 0.0015.
;
_exptl_crystal_density_diffrn 2.695
_exptl_crystal_description block
_exptl_crystal_F_000 10968
_exptl_crystal_size_max 0.3
_exptl_crystal_size_mid 0.1
_exptl_crystal_size_min 0.1
_platon_squeeze_details
;
The lattice contains large solvents and anions accessible voids, 
but they are highly disordered and therefore 
could not be modelled. Instead,they are treated by 
the program SQUEEZE. These electrons removed by SQUEEZE have 
been assigned as 3 CH3OH, 14 DMF and 2 additional 
counter ions (62 electrons/2 OAc) per Formula unit.
Spek, A. L. (2015). Acta Cryst. C71, 9-18
TITL p in Pnnm
CELL   19.7800   21.9150   33.3630     90.00     90.00     90.00
SPGR Pnnm
# Solvent Accessible Volume =      2072
# Electrons Found in S.A.V. =       679
# Note: Atoms in Void are Labelled as Cxxx and Qxxx for all Others
Q101 0.727 0.786 0.537 !       8.63 eA-3
Q102 0.206 0.502 0.313 !       7.47 eA-3
Q103 0.309 0.400 0.530 !       6.41 eA-3
Q104 0.500 0.999 0.266 !       6.15 eA-3
Q105 0.500 1.001 0.766 !       6.08 eA-3
Q106 0.803 0.812 0.468 !       5.21 eA-3
Q107 0.286 0.050 0.079 !       4.80 eA-3
Q108 0.786 0.087 0.874 !       4.03 eA-3
Q109 0.629 0.088 0.244 !       3.51 eA-3
Q110 0.556 0.400 0.100 !       3.49 eA-3
Q111 0.369 0.389 0.540 !       3.46 eA-3
Q112 0.239 0.446 0.376 !       3.46 eA-3
Q113 0.091 0.662 0.391 !       3.39 eA-3
Q114 0.591 0.866 0.117 !       3.20 eA-3
Q115 0.325 0.439 0.359 !       3.08 eA-3
Q116 0.680 0.208 0.851 !       3.04 eA-3
Q117 0.267 0.508 0.501 !       2.98 eA-3
Q118 0.530 0.235 0.047 !       2.93 eA-3
Q119 0.521 0.086 0.002 !       2.91 eA-3
Q120 0.078 0.219 0.623 !       2.80 eA-3
Q121 0.010 0.272 0.430 !       2.77 eA-3
Q122 0.629 0.870 0.897 !       2.69 eA-3
Q123 0.663 0.605 0.554 !       2.62 eA-3
Q124 0.180 0.427 0.796 !       2.59 eA-3
Q125 0.133 0.260 0.759 !       2.59 eA-3
Q126 0.414 0.693 0.884 !       2.58 eA-3
Q127 0.779 0.470 0.390 !       2.51 eA-3
Q128 0.064 0.520 0.545 !       2.50 eA-3
Q129 0.084 0.576 0.712 !       2.47 eA-3
Q130 0.367 0.674 0.946 !       2.42 eA-3
Q131 0.322 0.141 0.002 !       2.39 eA-3
C132 0.742 0.602 0.003 !       2.37 eA-3
Q133 0.312 0.284 0.397 !       2.29 eA-3
Q134 0.084 0.492 0.469 !       2.28 eA-3
Q135 0.496 0.829 0.180 !       2.28 eA-3
C136 0.237 0.352-0.001 !       2.23 eA-3
Q137 0.268 0.477 0.501 !       2.22 eA-3
Q138 0.811 0.007 0.070 !       2.22 eA-3
Q139 0.526 0.062 0.001 !       2.19 eA-3
Q140 0.062 0.099 0.633 !       2.17 eA-3
Q141 0.347 0.297 0.500 !       2.15 eA-3
Q142 0.585 0.901 0.197 !       2.13 eA-3
Q143 0.803 0.920 0.538 !       2.13 eA-3
Q144 0.744 0.995 0.188 !       2.11 eA-3
Q145 0.822 0.116 0.782 !       2.06 eA-3
Q146 0.366 0.172 0.001 !       2.02 eA-3
Q147 0.435 0.361 0.610 !       1.94 eA-3
Q148 0.338 0.800 0.820 !       1.93 eA-3
C149 0.686 0.172 0.540 !       1.89 eA-3
Q150 0.105 0.641 0.499 !       1.87 eA-3
Q151 0.466 0.231 0.888 !       1.85 eA-3
Q152 0.351 0.118 0.986 !       1.85 eA-3
Q153 0.239 0.384 0.314 !       1.83 eA-3
Q154 0.715 0.172 0.148 !       1.82 eA-3
Q155 0.786 0.328 0.717 !       1.80 eA-3
Q156 0.749 0.359-0.001 !       1.79 eA-3
C157 0.722 0.532 0.071 !       1.77 eA-3
Q158 0.798 0.789 0.390 !       1.77 eA-3
Q159 0.029 0.311 0.686 !       1.76 eA-3
Q160 0.250 0.326 0.242 !       1.75 eA-3
Q161 0.093 0.245 0.694 !       1.75 eA-3
Q162 0.749 0.742 0.547 !       1.74 eA-3
C163 0.340 0.768 0.447 !       1.72 eA-3
Q164 0.099 0.638 0.470 !       1.71 eA-3
C165 0.842 0.720 0.072 !       1.69 eA-3
Q166 0.369 0.573 0.076 !       1.68 eA-3
Q167 0.688 0.905 0.164 !       1.68 eA-3
Q168 0.024 0.875 0.500 !       1.67 eA-3
Q169 0.752 0.391 0.003 !       1.66 eA-3
Q170 0.446 0.070 0.205 !       1.66 eA-3
Q171 0.157 0.507 0.220 !       1.64 eA-3
Q172 0.781 0.822 0.938 !       1.64 eA-3
Q173 0.857 0.983 0.783 !       1.60 eA-3
Q174 0.349 0.638 0.046 !       1.60 eA-3
Q175 0.146 0.336 0.266 !       1.59 eA-3
C176 0.114 0.275 0.061 !       1.58 eA-3
C177 0.329 0.819 0.600 !       1.57 eA-3
Q178 0.917 0.798 0.350 !       1.56 eA-3
Q179 0.513 0.118 0.233 !       1.56 eA-3
Q180 0.962 0.368 0.787 !       1.50 eA-3
Q181 0.452 0.204 0.721 !       1.48 eA-3
C182 0.812 0.701 0.172 !       1.48 eA-3
C183 0.872 0.748 0.927 !       1.46 eA-3
Q184 0.177 0.507 0.718 !       1.46 eA-3
Q185 0.135 0.488 0.165 !       1.44 eA-3
C186 0.123 0.358 0.933 !       1.42 eA-3
Q187 0.242 0.150 0.623 !       1.42 eA-3
C188 0.612 0.147 0.585 !       1.42 eA-3
Q189 0.634 0.401 0.570 !       1.40 eA-3
C190 0.308 0.454 0.063 !       1.40 eA-3
Q191 0.832 0.703 0.500 !       1.40 eA-3
C192 0.339 0.807 0.360 !       1.38 eA-3
Q193 0.653 0.019 0.204 !       1.38 eA-3
Q194 0.245 0.664 0.329 !       1.37 eA-3
C195 0.419 1.000 0.390 !       1.37 eA-3
Q196 0.600 0.008-0.001 !       1.36 eA-3
Q197 0.923 0.813 0.498 !       1.35 eA-3
Q198 0.053 0.180 0.501 !       1.34 eA-3
C199 0.137 0.317 0.920 !       1.30 eA-3
;
_refine_diff_density_max 7.014
_refine_diff_density_min -4.645
_refine_diff_density_rms 0.397
_refine_ls_extinction_method none
_refine_ls_goodness_of_fit_ref 1.867
_refine_ls_hydrogen_treatment constr
_refine_ls_matrix_type full
_refine_ls_number_parameters 759
_refine_ls_number_reflns 12945
_refine_ls_number_restraints 246
_refine_ls_restrained_S_all 2.056
_refine_ls_R_factor_all 0.1544
_refine_ls_R_factor_gt 0.1224
_refine_ls_shift/su_max 0.000
_refine_ls_shift/su_mean 0.000
_refine_ls_structure_factor_coef Fsqd
_refine_ls_weighting_details 'w=1/[\s^2^(Fo^2^)+(0.2000P)^2^] where P=(Fo^2^+2Fc^2^)/3'
_refine_ls_weighting_scheme calc
_refine_ls_wR_factor_gt 0.3605
_refine_ls_wR_factor_ref 0.4347
_reflns_Friedel_coverage 0.000
_reflns_number_gt 9267
_reflns_number_total 12945
_reflns_threshold_expression 'I > 2\s(I)'
_cod_data_source_file c9cc05044b2.cif
_cod_data_source_block SD_Ag66d
_cod_database_code 7123931
_shelx_shelxl_version_number 2014/7
_shelx_space_group_comment
;
The symmetry employed for this shelxl refinement is uniquely defined
by the following loop, which should always be used as a source of
symmetry information in preference to the above space-group names.
They are only intended as comments.
;
_shelx_estimated_absorpt_t_max 0.636
_shelx_estimated_absorpt_t_min 0.317
_olex2_refinement_description
;
1. Fixed Uiso
 At 1.2 times of:
  All C(H) groups, All C(H,H) groups
 At 1.5 times of:
  All C(H,H,H) groups, All O(H) groups
2. Restrained distances
 O2-O1A
 2.45 with sigma of 0.01
 O20-C26
 2.45 with sigma of 0.01
 C20-O1A
 1.45 with sigma of 0.01
 C20-O2
 1.45 with sigma of 0.01
 O14-C8
 1.25 with sigma of 0.01
 C8-O15
 1.25 with sigma of 0.01
 C25-C26
 1.55 with sigma of 0.01
 O20-C25
 1.25 with sigma of 0.01
 C32-S5
 2.75 with sigma of 0.01
 O14-C7
 2.45 with sigma of 0.01
 C8-C7
 1.55 with sigma of 0.01
 C30-S5
 2.75 with sigma of 0.01
 C30-C32
 2.35 with sigma of 0.01
 C31-S5
 1.85 with sigma of 0.01
 C32-C31
 1.55 with sigma of 0.01
 C31-C30
 1.55 with sigma of 0.01
 C22-S8
 2.75 with sigma of 0.01
 C23-C22
 1.55 with sigma of 0.01
 S8-C23
 1.85 with sigma of 0.01
 C24-C22
 2.35 with sigma of 0.01
 C24-S8
 2.75 with sigma of 0.01
 C24-C23
 1.55 with sigma of 0.01
 C10-C11
 1.55 with sigma of 0.01
 C9-C10
 1.55 with sigma of 0.01
 C9-C11
 2.35 with sigma of 0.01
 S8-C23A
 1.85 with sigma of 0.01
 O16A-C15A = O17A-C15A
 1.25 with sigma of 0.01
 S7-C28
 1.85 with sigma of 0.01
 C16-C15
 1.55 with sigma of 0.01
 C29-C28
 1.55 with sigma of 0.01
 S7-C29
 2.85 with sigma of 0.01
 O21-O22
 2.17 with sigma of 0.01
 C34-O21
 2.43 with sigma of 0.01
 C34-O22
 2.43 with sigma of 0.01
 C23A-C24A
 1.55 with sigma of 0.01
 C27-C28
 1.55 with sigma of 0.01
 C23A-C22A
 1.55 with sigma of 0.01
 C24A-C22A
 2.35 with sigma of 0.01
 C1-C2
 1.55 with sigma of 0.01
 C2-C3
 2.35 with sigma of 0.01
 C1-C3
 1.55 with sigma of 0.01
 O20-O19
 2.35 with sigma of 0.01
 C25-O19
 1.25 with sigma of 0.01
 C35-O21
 1.25 with sigma of 0.01
 C35-O22
 1.25 with sigma of 0.01
 C35-C34
 1.55 with sigma of 0.01
 C17-C19
 1.55 with sigma of 0.01
 C33-O18
 1.45 with sigma of 0.01
 S2-C5
 1.85 with sigma of 0.01
 C5-C6A
 1.55 with sigma of 0.01
 C5-C4 = C6-C5
 1.55 with sigma of 0.01
 C4-C6
 2.35 with sigma of 0.01
 C2A-C3A
 2.35 with sigma of 0.01
 C2A-C1 = C3A-C1
 1.55 with sigma of 0.01
 C4A-C5
 1.55 with sigma of 0.01
 S2-C4A
 2.75 with sigma of 0.01
 C4A-C6A
 2.35 with sigma of 0.01
 C15A-C16A
 1.55 with sigma of 0.01
 O17A-C16A
 2.35 with sigma of 0.01
 C16A-O16A
 2.35 with sigma of 0.01
3. Restrained planarity
 C34, C35, O21, O22
 with sigma of 0.01
 C15A, C16A, O16A, O17A
 with sigma of 0.005
4. Uiso/Uaniso restraints and constraints
C20 \\sim C21 \\sim O1 \\sim O1A \\sim O2 \\sim O2A: within 1.7A with sigma of
0.004 and sigma for terminal atoms of 0.08
C7 \\sim C8 \\sim O14 \\sim O15: within 1.7A with sigma of 0.004 and sigma for
terminal atoms of 0.08
Ag1 \\sim Ag1A: within 1.7A with sigma of 0.004 and sigma for terminal atoms of
0.008
Ag2 \\sim Ag2A: within 1.7A with sigma of 0.004 and sigma for terminal atoms of
0.008
Ag3 \\sim Ag3A: within 1.7A with sigma of 0.004 and sigma for terminal atoms of
0.008
Ag4 \\sim Ag4A: within 1.7A with sigma of 0.004 and sigma for terminal atoms of
0.008
Ag5 \\sim Ag5A: within 1.7A with sigma of 0.004 and sigma for terminal atoms of
0.008
Ag6 \\sim Ag6A: within 1.7A with sigma of 0.004 and sigma for terminal atoms of
0.008
Ag7 \\sim Ag7A: within 1.7A with sigma of 0.004 and sigma for terminal atoms of
0.008
Ag8 \\sim Ag8A: within 1.7A with sigma of 0.004 and sigma for terminal atoms of
0.008
Ag9 \\sim Ag9A: within 1.7A with sigma of 0.004 and sigma for terminal atoms of
0.008
C30 \\sim C31 \\sim C32: within 1.7A with sigma of 0.004 and sigma for terminal
atoms of 0.08
C22 \\sim C23 \\sim C24 \\sim S8: within 1.7A with sigma of 0.004 and sigma for
terminal atoms of 0.008
C9 \\sim C10 \\sim C11: within 1.7A with sigma of 0.004 and sigma for terminal
atoms of 0.008
Ag1B \\sim Ag2B: within 1.7A with sigma of 0.004 and sigma for terminal atoms
of 0.008
Ag1C \\sim Ag2C: within 1.7A with sigma of 0.004 and sigma for terminal atoms
of 0.008
C27 \\sim C28 \\sim C29: within 2A with sigma of 0.004 and sigma for terminal
atoms of 0.004
C22A \\sim C23A \\sim C24A: within 2A with sigma of 0.004 and sigma for
terminal atoms of 0.008
C25 \\sim C26 \\sim O19 \\sim O20: within 1.7A with sigma of 0.004 and sigma
for terminal atoms of 0.08
C34 \\sim C35 \\sim O21 \\sim O22: within 1.7A with sigma of 0.004 and sigma
for terminal atoms of 0.008
C17 \\sim C18 \\sim C19: within 1.7A with sigma of 0.004 and sigma for terminal
atoms of 0.008
C2A \\sim C1 \\sim C2 \\sim C3 \\sim C3A \\sim S1: within 1.7A with sigma of
0.004 and sigma for terminal atoms of 0.008
C4 \\sim C4A \\sim C6 \\sim C6A \\sim C5 \\sim S2: within 1.7A with sigma of
0.004 and sigma for terminal atoms of 0.008
C15 \\sim C15A \\sim C16 \\sim C16A \\sim O16 \\sim O16A \\sim O17 \\sim O17A:
within 2A with sigma of 0.004 and sigma for terminal atoms of 0.008
5. Others
 Sof(Ag1A)=1-FVAR(1)
 Sof(Ag1)=FVAR(1)
 Sof(Ag2A)=1-FVAR(2)
 Sof(Ag2)=FVAR(2)
 Sof(Ag3A)=1-FVAR(3)
 Sof(Ag3)=FVAR(3)
 Sof(Ag4A)=1-FVAR(4)
 Sof(Ag4)=FVAR(4)
 Sof(Ag5A)=1-FVAR(5)
 Sof(Ag5)=FVAR(5)
 Sof(Ag6A)=1-FVAR(6)
 Sof(Ag6)=FVAR(6)
 Sof(Ag7A)=1-FVAR(7)
 Sof(Ag7)=FVAR(7)
 Sof(Ag8A)=0.5*(1-FVAR(9))
 Sof(Ag8)=0.5*FVAR(9)
 Sof(Ag9A)=1-FVAR(9)
 Sof(Ag9)=FVAR(9)
 Sof(Ag2B)=1-FVAR(10)
 Sof(Ag1B)=FVAR(10)
 Sof(Ag2C)=0.5*(1-FVAR(12))
 Sof(Ag1C)=0.5*FVAR(12)
 Fixed Sof: H1A(0.5) H1B(0.5) C2(0.5) H2A(0.5) H2B(0.5) H2C(0.5) C3(0.5)
 H3A(0.5) H3B(0.5) H3C(0.5) H5A(0.5) H5B(0.5) C6(0.5) H6A(0.5) H6B(0.5)
 H6C(0.5) C15(0.7) C15A(0.3) C16(0.7) H16A(0.7) H16B(0.7) H16C(0.7) C16A(0.3)
 H16D(0.3) H16E(0.3) H16F(0.3) C22(0.7) H22A(0.7) H22B(0.7) H22C(0.7) C22A(0.3)
 H22D(0.3) H22E(0.3) H22F(0.3) C23(0.7) H23(0.7) C23A(0.3) H23A(0.3) C24(0.7)
 H24A(0.7) H24B(0.7) H24C(0.7) C24A(0.3) H24D(0.3) H24E(0.3) H24F(0.3) C25(0.5)
 C26(0.5) H26A(0.5) H26B(0.5) H26C(0.5) H27A(0.5) H27B(0.5) H27C(0.5) H28(0.5)
 C29(0.5) H29A(0.5) H29B(0.5) H29C(0.5) H30A(0.5) H30B(0.5) H30C(0.5) H31(0.5)
 H32A(0.5) H32B(0.5) H32C(0.5) H34A(0.5) H34B(0.5) H34C(0.5) Mo1(0.5) Mo1A(0.5)
 Mo2(0.5) Mo2A(0.25) O1(0.5) O1A(0.5) O2(0.5) O2A(0.5) O16(0.7) O16A(0.3)
 O17(0.7) O17A(0.3) O19(0.5) O20(0.5) C2A(0.5) H2AA(0.5) H2AB(0.5) H2AC(0.5)
 C3A(0.5) H3AA(0.5) H3AB(0.5) H3AC(0.5) C4(0.5) H4A(0.5) H4B(0.5) H4C(0.5)
 C6A(0.5) H6AA(0.5) H6AB(0.5) H6AC(0.5) C4A(0.5) H4AA(0.5) H4AB(0.5) H4AC(0.5)
6.a Riding coordinates:
 C2(H2A,H2B,H2C), C3(H3A,H3B,H3C), C6(H6A,H6B,H6C), C7(H7A,H7B,H7C), C9(H9A,
 H9B,H9C), C11(H11A,H11B,H11C), C12(H12A,H12B,H12C), C16A(H16D,H16E,H16F),
 C19(H19A,H19B,H19C), C22A(H22D,H22E,H22F), C24A(H24D,H24E,H24F), C26(H26A,H26B,
 H26C), C27(H27A,H27B,H27C), C28(H28), C29(H29A,H29B,H29C), C30(H30A,H30B,H30C),
  C32(H32A,H32B,H32C), C33(H33A,H33B,H33C), C34(H34A,H34B,H34C), O18(H18),
 C2A(H2AA,H2AB,H2AC), C3A(H3AA,H3AB,H3AC), C4(H4A,H4B,H4C), C6A(H6AA,H6AB,H6AC),
  C4A(H4AA,H4AB,H4AC)
6.b Ternary CH refined with riding coordinates:
 C1(H1A), C1(H1B), C5(H5A), C5(H5B), C10(H10), C13(H13), C17(H17), C23(H23),
 C23A(H23A), C31(H31)
6.c Idealised Me refined as rotating group:
 C14(H14A,H14B,H14C), C16(H16A,H16B,H16C), C18(H18A,H18B,H18C), C21(H21A,H21B,
 H21C), C22(H22A,H22B,H22C), C24(H24A,H24B,H24C)
;
_platon_squeeze_void_probe_radius 1.20
_olex2_submission_special_instructions 'No special instructions were received'

loop_
_space_group_symop_operation_xyz
'x, y, z'
'-x, -y, z'
'-x+1/2, y+1/2, -z+1/2'
'x+1/2, -y+1/2, -z+1/2'
'-x, -y, -z'
'x, y, -z'
'x-1/2, -y-1/2, z-1/2'
'-x-1/2, y-1/2, z-1/2'

loop_
_atom_site_label
_atom_site_type_symbol
_atom_site_fract_x
_atom_site_fract_y
_atom_site_fract_z
_atom_site_U_iso_or_equiv
_atom_site_adp_type
_atom_site_occupancy
_atom_site_site_symmetry_order
_atom_site_calc_flag
_atom_site_refinement_flags_posn
_atom_site_refinement_flags_adp
_atom_site_refinement_flags_occupancy
_atom_site_disorder_assembly
_atom_site_disorder_group
Ag1 Ag 1.21518(10) 0.53665(10) 0.39692(7) 0.0745(7) Uani 0.811(4) 1 d . U . A .
Ag1A Ag 1.2371(5) 0.5803(5) 0.4149(3) 0.0753(19) Uani 0.189(4) 1 d . U . A .
Ag1B Ag 1.0084(4) 0.5647(3) 0.4602(2) 0.0574(16) Uani 0.190(4) 1 d . U . A .
Ag1C Ag 1.0967(5) 0.4928(5) 0.5000 0.078(5) Uani 0.201(7) 2 d S TU P . .
Ag2 Ag 1.1840(2) 0.4931(2) 0.29388(16) 0.0853(13) Uani 0.417(5) 1 d . U . A .
Ag2A Ag 1.24759(15) 0.50703(13) 0.30859(9) 0.0690(9) Uani 0.583(5) 1 d . U . A .
Ag2B Ag 1.06779(9) 0.51718(8) 0.45858(6) 0.0586(6) Uani 0.810(4) 1 d . U . A .
Ag2C Ag 0.97860(11) 0.58626(10) 0.5000 0.0481(8) Uani 0.799(7) 2 d S TU P A .
Ag3 Ag 1.0887(2) 0.5767(2) 0.29007(19) 0.0670(12) Uani 0.575(11) 1 d . U . A .
Ag3A Ag 1.0731(3) 0.5825(3) 0.3090(3) 0.0742(14) Uani 0.425(11) 1 d . U . A .
Ag4 Ag 0.9891(2) 0.6882(3) 0.31496(18) 0.0680(11) Uani 0.523(10) 1 d . U . A .
Ag4A Ag 0.9967(2) 0.6650(3) 0.33006(18) 0.0615(13) Uani 0.477(10) 1 d . U . A .
Ag5 Ag 0.8613(2) 0.6305(2) 0.26355(13) 0.0817(12) Uani 0.441(5) 1 d . U . A .
Ag5A Ag 0.86566(13) 0.58383(13) 0.29888(8) 0.0621(8) Uani 0.559(5) 1 d . U . A .
Ag6 Ag 0.82962(18) 0.70948(14) 0.32688(12) 0.0768(10) Uani 0.582(6) 1 d . U . A .
Ag6A Ag 0.7994(3) 0.6959(2) 0.35121(16) 0.0788(14) Uani 0.418(6) 1 d . U . A .
Ag7 Ag 0.74518(18) 0.74618(19) 0.45593(11) 0.0928(11) Uani 0.595(5) 1 d . U . A .
Ag7A Ag 0.6903(2) 0.7338(3) 0.42653(17) 0.0881(14) Uani 0.405(5) 1 d . U . A .
Ag8 Ag 0.72580(14) 0.51556(13) 0.5000 0.0624(8) Uani 0.837(6) 2 d S TU P A .
Ag8A Ag 0.7612(8) 0.4864(7) 0.5000 0.063(2) Uani 0.163(6) 2 d S TU P A .
Ag9 Ag 0.67451(19) 0.56291(14) 0.36757(9) 0.0762(10) Uani 0.568(5) 1 d . U . A -1
Ag9A Ag 0.7422(3) 0.5654(2) 0.37450(12) 0.0874(13) Uani 0.432(5) 1 d . U . A .
Ag10 Ag 0.71145(16) 0.69564(14) 0.37749(12) 0.1452(14) Uani 1 1 d . . . . .
Ag11 Ag 0.85947(16) 0.82489(17) 0.45102(8) 0.1285(11) Uani 1 1 d . . . . .
Ag12 Ag 0.91824(10) 0.78354(10) 0.37469(6) 0.0819(6) Uani 1 1 d . . . . .
Ag13 Ag 0.98145(8) 0.73432(7) 0.44971(5) 0.0696(5) Uani 1 1 d . . . . .
Ag14 Ag 1.10226(11) 0.63728(9) 0.38828(7) 0.0926(7) Uani 1 1 d . . . . .
Ag15 Ag 1.0000 0.5000 0.24282(14) 0.1110(12) Uani 1 2 d S T P A .
Ag16 Ag 0.65832(10) 0.61457(8) 0.45398(5) 0.0726(5) Uani 1 1 d . . . . .
C1 C 1.2985(12) 0.3754(12) 0.2681(10) 0.103(6) Uiso 1 1 d D U . . .
H1A H 1.2977 0.4096 0.2483 0.124 Uiso 0.5 1 calc R . . B 1
H1B H 1.2759 0.3639 0.2424 0.124 Uiso 0.5 1 calc R . . C 2
C2 C 1.3699(17) 0.355(2) 0.2810(19) 0.102(8) Uiso 0.5 1 d D U . D 1
H2A H 1.3610 0.3354 0.3070 0.154 Uiso 0.5 1 d R . . D 1
H2B H 1.3984 0.3907 0.2849 0.154 Uiso 0.5 1 d R . . D 1
H2C H 1.3933 0.3256 0.2634 0.154 Uiso 0.5 1 d R . . D 1
C3 C 1.271(2) 0.3137(18) 0.2521(18) 0.103(9) Uiso 0.5 1 d D U . D 1
H3A H 1.2400 0.3317 0.2326 0.155 Uiso 0.5 1 d R . . D 1
H3B H 1.2463 0.2858 0.2697 0.155 Uiso 0.5 1 d R . . D 1
H3C H 1.3066 0.2911 0.2379 0.155 Uiso 0.5 1 d R . . D 1
C5 C 1.2356(10) 0.6582(8) 0.3199(6) 0.095(6) Uiso 1 1 d D U . . .
H5A H 1.2170 0.6994 0.3265 0.114 Uiso 0.5 1 calc R . . E 1
H5B H 1.2069 0.6956 0.3218 0.114 Uiso 0.5 1 calc R . . F 2
C6 C 1.268(2) 0.658(3) 0.2779(8) 0.100(8) Uiso 0.5 1 d D U . G 2
H6A H 1.3139 0.6751 0.2794 0.151 Uiso 0.5 1 d R . . G 2
H6B H 1.2409 0.6825 0.2593 0.151 Uiso 0.5 1 d R . . G 2
H6C H 1.2703 0.6159 0.2684 0.151 Uiso 0.5 1 d R . . G 2
C7 C 1.217(2) 0.476(3) 0.1905(12) 0.19(2) Uiso 1 1 d D U . . .
H7A H 1.2143 0.4934 0.1633 0.291 Uiso 1 1 d R . . . .
H7B H 1.2183 0.4318 0.1890 0.291 Uiso 1 1 d R . . . .
H7C H 1.2573 0.4916 0.2039 0.291 Uiso 1 1 d R . . . .
C8 C 1.1551(12) 0.5031(18) 0.2136(8) 0.129(6) Uiso 1 1 d D U . . .
C9 C 1.060(3) 0.677(2) 0.2134(11) 0.22(2) Uani 1 1 d D U . . .
H9A H 1.0833 0.6541 0.1924 0.332 Uiso 1 1 d R . . . .
H9B H 1.0820 0.6699 0.2392 0.332 Uiso 1 1 d R . . . .
H9C H 1.0602 0.7204 0.2071 0.332 Uiso 1 1 d R . . . .
C10 C 0.985(3) 0.6584(19) 0.2194(9) 0.22(2) Uani 1 1 d D U . . .
H10 H 0.9551 0.6951 0.2226 0.265 Uiso 1 1 calc R . . . .
C11 C 0.972(3) 0.6267(19) 0.1787(10) 0.22(2) Uani 1 1 d D U . . .
H11A H 1.0040 0.5928 0.1821 0.334 Uiso 1 1 d R . . . .
H11B H 0.9850 0.6508 0.1551 0.334 Uiso 1 1 d R . . . .
H11C H 0.9264 0.6104 0.1749 0.334 Uiso 1 1 d R . . . .
C12 C 1.1582(17) 0.7868(13) 0.3953(13) 0.131(14) Uani 1 1 d . . . . .
H12A H 1.1775 0.7458 0.3921 0.197 Uiso 1 1 d R . . . .
H12B H 1.1500 0.7947 0.4238 0.197 Uiso 1 1 d R . . . .
H12C H 1.1900 0.8171 0.3848 0.197 Uiso 1 1 d R . . . .
C13 C 1.0945(14) 0.7971(12) 0.3770(9) 0.093(8) Uani 1 1 d . . . . .
H13 H 1.0741 0.8355 0.3878 0.111 Uiso 1 1 calc R . . . .
C14 C 1.1024(19) 0.8021(16) 0.3304(11) 0.129(14) Uani 1 1 d . . . . .
H14A H 1.0950 0.8444 0.3220 0.194 Uiso 1 1 calc GR . . . .
H14B H 1.0691 0.7756 0.3173 0.194 Uiso 1 1 calc GR . . . .
H14C H 1.1481 0.7893 0.3226 0.194 Uiso 1 1 calc GR . . . .
C15 C 0.919(3) 0.796(2) 0.2822(14) 0.113(5) Uiso 0.7 1 d D U . A 1
C15A C 0.913(2) 0.8072(14) 0.2742(15) 0.113(5) Uiso 0.3 1 d D U . A 2
C16 C 0.933(3) 0.837(2) 0.2456(13) 0.113(7) Uiso 0.7 1 d D U . A 1
H16A H 0.9493 0.8773 0.2550 0.170 Uiso 0.7 1 calc GR . . A 1
H16B H 0.8914 0.8428 0.2302 0.170 Uiso 0.7 1 calc GR . . A 1
H16C H 0.9677 0.8185 0.2286 0.170 Uiso 0.7 1 calc GR . . A 1
C16A C 0.935(4) 0.825(4) 0.2311(17) 0.113(6) Uiso 0.3 1 d D U . A 2
H16D H 0.9762 0.8040 0.2231 0.169 Uiso 0.3 1 d R . . A 2
H16E H 0.9400 0.8690 0.2274 0.169 Uiso 0.3 1 d R . . A 2
H16F H 0.8969 0.8103 0.2146 0.169 Uiso 0.3 1 d R . . A 2
C17 C 0.7498(16) 0.8541(16) 0.3706(11) 0.123(7) Uani 1 1 d D U . . .
H17 H 0.7763 0.8921 0.3761 0.148 Uiso 1 1 calc R . . . .
C18 C 0.742(2) 0.8447(16) 0.3293(11) 0.125(8) Uani 1 1 d . U . . .
H18A H 0.6936 0.8398 0.3231 0.188 Uiso 1 1 calc GR . . . .
H18B H 0.7662 0.8078 0.3213 0.188 Uiso 1 1 calc GR . . . .
H18C H 0.7598 0.8798 0.3146 0.188 Uiso 1 1 calc GR . . . .
C19 C 0.6777(15) 0.8583(16) 0.3888(11) 0.127(8) Uani 1 1 d D U . . .
H19A H 0.6561 0.8972 0.3821 0.190 Uiso 1 1 d R . . . .
H19B H 0.6806 0.8542 0.4180 0.190 Uiso 1 1 d R . . . .
H19C H 0.6509 0.8246 0.3779 0.190 Uiso 1 1 d R . . . .
C20 C 0.5605(14) 0.6738(11) 0.3803(8) 0.096(5) Uani 1 1 d D U . . .
C21 C 0.4898(14) 0.6776(19) 0.3657(10) 0.117(11) Uani 1 1 d . U . . .
H21A H 0.4625 0.7006 0.3850 0.175 Uiso 1 1 calc GR . . . .
H21B H 0.4713 0.6364 0.3627 0.175 Uiso 1 1 calc GR . . . .
H21C H 0.4890 0.6984 0.3397 0.175 Uiso 1 1 calc GR . . . .
C22 C 0.5594(9) 0.4796(14) 0.4562(12) 0.102(9) Uiso 0.7 1 d D U . A 1
H22A H 0.5216 0.4508 0.4567 0.153 Uiso 0.7 1 calc GR . . A 1
H22B H 0.5439 0.5189 0.4456 0.153 Uiso 0.7 1 calc GR . . A 1
H22C H 0.5768 0.4852 0.4834 0.153 Uiso 0.7 1 calc GR . . A 1
C22A C 0.585(4) 0.479(4) 0.3767(19) 0.087(14) Uiso 0.3 1 d D U . A 2
H22D H 0.5787 0.5224 0.3704 0.130 Uiso 0.3 1 d R . . A 2
H22E H 0.5422 0.4575 0.3739 0.130 Uiso 0.3 1 d R . . A 2
H22F H 0.6184 0.4616 0.3581 0.130 Uiso 0.3 1 d R . . A 2
C23 C 0.6164(9) 0.4541(9) 0.4289(7) 0.096(8) Uiso 0.7 1 d D U . A 1
H23 H 0.6014 0.4447 0.4010 0.115 Uiso 0.7 1 calc R . . A 1
C23A C 0.6061(15) 0.471(3) 0.4211(18) 0.087(14) Uiso 0.3 1 d D U . A 2
H23A H 0.5696 0.4808 0.4409 0.104 Uiso 0.3 1 calc R . . A 2
C24 C 0.6351(15) 0.3969(8) 0.4539(12) 0.099(9) Uiso 0.7 1 d D U . A 1
H24A H 0.6667 0.4085 0.4752 0.148 Uiso 0.7 1 calc GR . . A 1
H24B H 0.6563 0.3664 0.4365 0.148 Uiso 0.7 1 calc GR . . A 1
H24C H 0.5941 0.3797 0.4659 0.148 Uiso 0.7 1 calc GR . . A 1
C24A C 0.627(4) 0.403(3) 0.420(2) 0.089(14) Uiso 0.3 1 d D U . A 2
H24D H 0.6479 0.3802 0.3977 0.134 Uiso 0.3 1 d R . . A 2
H24E H 0.5786 0.3954 0.4203 0.134 Uiso 0.3 1 d R . . A 2
H24F H 0.6476 0.3902 0.4452 0.134 Uiso 0.3 1 d R . . A 2
C25 C 0.6040(14) 0.489(3) 0.2967(9) 0.108(9) Uiso 0.5 1 d D U . . .
C26 C 0.5318(13) 0.487(3) 0.2784(15) 0.108(9) Uiso 0.5 1 d D U . . .
H26A H 0.5001 0.4895 0.3001 0.162 Uiso 0.5 1 d R . . . .
H26B H 0.5245 0.5202 0.2602 0.162 Uiso 0.5 1 d R . . . .
H26C H 0.5255 0.4489 0.2645 0.162 Uiso 0.5 1 d R . . . .
C27 C 0.516(2) 0.6810(19) 0.5000 0.110(8) Uiso 1 2 d DS TU P A .
H27A H 0.5282 0.6509 0.4794 0.165 Uiso 0.5 1 d R . . H -1
H27B H 0.4715 0.6978 0.4943 0.165 Uiso 0.5 1 d R . . H -1
H27C H 0.5160 0.6611 0.5263 0.165 Uiso 0.5 1 d R . . H -1
C28 C 0.5679(8) 0.7341(15) 0.5000 0.110(8) Uani 1 2 d DS TU P . .
H28 H 0.5627 0.7565 0.5245 0.132 Uiso 0.5 1 d R . . A .
C29 C 0.5533(17) 0.778(2) 0.4644(13) 0.111(8) Uiso 0.5 1 d D U . A .
H29A H 0.5979 0.7918 0.4556 0.166 Uiso 0.5 1 d R . . . .
H29B H 0.5266 0.8125 0.4737 0.166 Uiso 0.5 1 d R . . . .
H29C H 0.5301 0.7579 0.4418 0.166 Uiso 0.5 1 d R . . . .
C30 C 0.987(3) 0.9331(10) 0.5000 0.25(4) Uiso 1 2 d DS TU P A .
H30A H 0.9513 0.9415 0.5193 0.381 Uiso 0.5 1 d R . . I -1
H30B H 0.9727 0.9456 0.4732 0.381 Uiso 0.5 1 d R . . I -1
H30C H 1.0281 0.9560 0.5075 0.381 Uiso 0.5 1 d R . . I -1
C31 C 1.0058(16) 0.8693(13) 0.5000 0.18(3) Uiso 1 2 d DS TU P . .
H31 H 1.0058 0.8693 0.4700 0.211 Uiso 0.5 1 calc R . . A .
C32 C 1.0782(14) 0.860(3) 0.5000 0.20(3) Uiso 1 2 d DS TU P A .
H32A H 1.1022 0.8974 0.5076 0.296 Uiso 0.5 1 d R . . J -1
H32B H 1.0925 0.8473 0.4732 0.296 Uiso 0.5 1 d R . . J -1
H32C H 1.0887 0.8277 0.5193 0.296 Uiso 0.5 1 d R . . J -1
C33 C 0.886(4) 1.017(3) 0.364(3) 0.28(4) Uiso 1 1 d D . . . .
H33A H 0.8723 1.0165 0.3358 0.421 Uiso 1 1 d R . . . .
H33B H 0.9255 1.0443 0.3670 0.421 Uiso 1 1 d R . . . .
H33C H 0.8489 1.0325 0.3805 0.421 Uiso 1 1 d R . . . .
C34 C 0.633(3) 0.875(5) 0.5000 0.34(3) Uiso 1 2 d DS TU P . .
H34A H 0.6245 0.8512 0.5242 0.504 Uiso 0.5 1 d R . . K -1
H34B H 0.6250 0.8499 0.4763 0.504 Uiso 0.5 1 d R . . K -1
H34C H 0.6018 0.9102 0.4995 0.504 Uiso 0.5 1 d R . . K -1
C35 C 0.707(3) 0.897(3) 0.5000 0.34(3) Uiso 1 2 d DS TU P . .
Mo1 Mo 0.83454(14) 0.64272(13) 0.46560(9) 0.0457(7) Uani 0.5 1 d . . . A .
Mo1A Mo 0.86636(13) 0.61329(12) 0.41724(8) 0.0411(6) Uani 0.5 1 d . . . A .
Mo2 Mo 0.92933(14) 0.56647(14) 0.37292(9) 0.0464(7) Uani 0.5 1 d . . . A .
Mo2A Mo 1.0000 0.5000 0.36614(12) 0.0447(9) Uani 0.5 2 d S T P A .
Mo3 Mo 1.13775(12) 0.64502(11) 0.5000 0.0616(7) Uani 1 2 d S T P A .
O1 O 0.599(2) 0.7121(18) 0.3686(13) 0.095(6) Uani 0.5 1 d . U . A .
O1A O 0.6011(19) 0.7281(13) 0.3841(11) 0.096(6) Uani 0.5 1 d D U . A .
O2 O 0.5622(19) 0.6315(14) 0.4134(10) 0.096(6) Uani 0.5 1 d D U . A .
O2A O 0.584(2) 0.6263(18) 0.3929(13) 0.096(6) Uani 0.5 1 d . U . A .
O3 O 0.8178(8) 0.5785(8) 0.5000 0.059(4) Uani 1 2 d S T P A .
O4 O 0.8167(11) 0.7101(11) 0.5000 0.090(7) Uani 1 2 d S T P A .
O5 O 0.7802(6) 0.6397(5) 0.4233(4) 0.051(3) Uani 1 1 d . . . . .
O6 O 0.9191(6) 0.6445(5) 0.4529(4) 0.051(3) Uani 1 1 d . . . . .
O7 O 0.8700(6) 0.5313(5) 0.4113(4) 0.060(3) Uani 1 1 d . . . . .
O8 O 0.8985(7) 0.6421(5) 0.3658(4) 0.060(3) Uani 1 1 d . . . . .
O9 O 1.0139(6) 0.5660(6) 0.3949(4) 0.053(3) Uani 1 1 d . . . . .
O10 O 0.9289(6) 0.5186(7) 0.3307(5) 0.073(4) Uani 1 1 d . . . . .
O11 O 1.0536(11) 0.6787(9) 0.5000 0.073(5) Uani 1 2 d S T P A .
O12 O 1.1462(9) 0.6013(8) 0.4542(6) 0.096(6) Uani 1 1 d . . . . .
O13 O 1.1944(11) 0.7030(9) 0.5000 0.077(6) Uani 1 2 d S T P A .
O14 O 1.1599(13) 0.5164(13) 0.2499(8) 0.137(6) Uiso 1 1 d D U . . .
O15 O 1.0999(11) 0.5086(11) 0.1953(7) 0.127(6) Uiso 1 1 d D U . . .
O16 O 0.9277(17) 0.8304(16) 0.3114(10) 0.114(6) Uiso 0.7 1 d . U . A 1
O16A O 0.956(3) 0.819(3) 0.3003(19) 0.112(7) Uiso 0.3 1 d D U . A 2
O17 O 0.8794(18) 0.7581(16) 0.2767(10) 0.112(5) Uiso 0.7 1 d . U . A 1
O17A O 0.855(3) 0.784(3) 0.276(2) 0.113(6) Uiso 0.3 1 d D U . A 2
O18 O 0.918(2) 0.961(2) 0.3766(14) 0.227(18) Uiso 1 1 d D . . . .
H18 H 0.8917 0.9345 0.3855 0.341 Uiso 1 1 d R . . . .
O19 O 0.5912(18) 0.5009(19) 0.3328(9) 0.109(9) Uiso 0.5 1 d D U . A -1
O20 O 0.6553(13) 0.4836(16) 0.2747(9) 0.080(8) Uiso 0.5 1 d D U . A -1
O21 O 0.754(4) 0.858(3) 0.5000 0.33(3) Uiso 1 2 d DS TU P . .
O22 O 0.721(4) 0.953(3) 0.5000 0.34(3) Uiso 1 2 d DS TU P . .
S1 S 1.2449(3) 0.3875(2) 0.31325(17) 0.0681(13) Uani 1 1 d . U . . .
S2 S 1.1846(2) 0.5941(2) 0.33890(16) 0.0629(12) Uani 1 1 d D U . . .
S3 S 0.9813(3) 0.6102(2) 0.26308(17) 0.0669(13) Uani 1 1 d . . . . .
S4 S 1.0339(3) 0.7327(3) 0.3830(2) 0.0836(18) Uani 1 1 d . . . . .
S5 S 0.9472(5) 0.8100(4) 0.5000 0.088(3) Uani 1 2 d DS T P A .
S6 S 0.7925(3) 0.7856(2) 0.39248(16) 0.0634(12) Uani 1 1 d . . . . .
S7 S 0.6549(3) 0.7033(3) 0.5000 0.0529(14) Uani 1 2 d DS T P A .
S8 S 0.6883(2) 0.5078(2) 0.43163(16) 0.0633(12) Uani 1 1 d D U . . .
C2A C 1.345(2) 0.4322(17) 0.2684(19) 0.101(9) Uiso 0.5 1 d D U . D 2
H2AA H 1.3723 0.4334 0.2929 0.151 Uiso 0.5 1 d R . . D 2
H2AB H 1.3166 0.4688 0.2670 0.151 Uiso 0.5 1 d R . . D 2
H2AC H 1.3749 0.4309 0.2450 0.151 Uiso 0.5 1 d R . . D 2
C3A C 1.347(2) 0.3290(19) 0.288(2) 0.108(8) Uiso 0.5 1 d D U . D 2
H3AA H 1.3780 0.3127 0.2675 0.163 Uiso 0.5 1 d R . . D 2
H3AB H 1.3180 0.2961 0.2977 0.163 Uiso 0.5 1 d R . . D 2
H3AC H 1.3731 0.3462 0.3101 0.163 Uiso 0.5 1 d R . . D 2
C4 C 1.2993(18) 0.670(3) 0.3456(12) 0.099(8) Uiso 0.5 1 d D U . G 2
H4A H 1.2876 0.6860 0.3721 0.149 Uiso 0.5 1 d R . . G 2
H4B H 1.3277 0.6996 0.3314 0.149 Uiso 0.5 1 d R . . G 2
H4C H 1.3241 0.6315 0.3486 0.149 Uiso 0.5 1 d R . . G 2
C6A C 1.244(3) 0.646(3) 0.2746(7) 0.097(8) Uiso 0.5 1 d D U . G 1
H6AA H 1.2692 0.6797 0.2624 0.145 Uiso 0.5 1 d R . . G 1
H6AB H 1.1984 0.6445 0.2632 0.145 Uiso 0.5 1 d R . . G 1
H6AC H 1.2674 0.6075 0.2692 0.145 Uiso 0.5 1 d R . . G 1
C4A C 1.3096(10) 0.648(2) 0.3335(13) 0.102(8) Uiso 0.5 1 d D U . G 1
H4AA H 1.3212 0.6051 0.3311 0.153 Uiso 0.5 1 d R . . G 1
H4AB H 1.3146 0.6614 0.3614 0.153 Uiso 0.5 1 d R . . G 1
H4AC H 1.3398 0.6726 0.3164 0.153 Uiso 0.5 1 d R . . G 1

loop_
_atom_site_aniso_label
_atom_site_aniso_U_11
_atom_site_aniso_U_22
_atom_site_aniso_U_33
_atom_site_aniso_U_23
_atom_site_aniso_U_13
_atom_site_aniso_U_12
Ag1 0.0594(11) 0.0706(14) 0.0935(15) 0.0263(11) -0.0070(9) -0.0076(9)
Ag1A 0.063(3) 0.076(4) 0.086(4) 0.006(3) 0.004(3) 0.006(3)
Ag1B 0.061(3) 0.040(3) 0.071(3) 0.005(3) 0.002(3) -0.005(2)
Ag1C 0.045(5) 0.036(5) 0.152(13) 0.000 0.000 -0.001(4)
Ag2 0.092(2) 0.063(2) 0.100(3) 0.0113(19) 0.042(2) 0.0177(19)
Ag2A 0.0824(18) 0.0583(16) 0.0662(16) 0.0013(12) 0.0038(13) 0.0046(12)
Ag2B 0.0641(10) 0.0435(10) 0.0684(11) -0.0069(7) 0.0165(8) -0.0093(7)
Ag2C 0.0452(12) 0.0374(13) 0.0618(15) 0.000 0.000 0.0031(8)
Ag3 0.0545(18) 0.0760(19) 0.071(3) 0.027(2) -0.0049(17) -0.0012(14)
Ag3A 0.066(3) 0.082(2) 0.075(3) 0.019(3) 0.002(2) 0.0101(19)
Ag4 0.0740(19) 0.064(2) 0.066(3) 0.0089(19) 0.0110(17) 0.0019(17)
Ag4A 0.0667(19) 0.060(3) 0.057(3) -0.0005(19) 0.0126(17) -0.0049(17)
Ag5 0.066(2) 0.103(3) 0.076(2) 0.006(2) -0.0029(17) -0.0012(18)
Ag5A 0.0541(14) 0.0689(17) 0.0634(16) 0.0020(12) -0.0032(11) 0.0027(11)
Ag6 0.092(2) 0.0532(15) 0.085(2) 0.0149(14) -0.0273(17) -0.0047(14)
Ag6A 0.095(3) 0.061(2) 0.080(3) 0.004(2) -0.026(2) 0.0231(19)
Ag7 0.087(2) 0.107(2) 0.084(2) 0.0310(17) 0.0124(15) -0.0008(17)
Ag7A 0.069(2) 0.097(3) 0.099(3) 0.022(2) 0.003(2) 0.000(2)
Ag8 0.0570(15) 0.0593(17) 0.0707(16) 0.000 0.000 -0.0078(12)
Ag8A 0.058(4) 0.057(4) 0.074(4) 0.000 0.000 -0.010(3)
Ag9 0.102(2) 0.0634(17) 0.0630(16) 0.0096(13) 0.0114(15) 0.0010(15)
Ag9A 0.133(3) 0.071(2) 0.058(2) 0.0007(17) -0.004(2) -0.032(2)
Ag10 0.117(2) 0.1042(19) 0.215(4) 0.048(2) -0.065(2) -0.0156(15)
Ag11 0.138(2) 0.165(3) 0.0829(15) -0.0290(16) -0.0231(14) 0.047(2)
Ag12 0.0758(11) 0.1012(14) 0.0686(11) -0.0007(9) 0.0017(8) -0.0044(9)
Ag13 0.0737(10) 0.0505(9) 0.0847(11) 0.0127(7) -0.0105(8) -0.0116(7)
Ag14 0.0975(14) 0.0681(11) 0.1124(16) -0.0270(10) 0.0423(12) -0.0279(10)
Ag15 0.0858(19) 0.0668(17) 0.180(4) 0.000 0.000 0.0082(14)
Ag16 0.0969(12) 0.0540(10) 0.0668(10) -0.0043(7) 0.0017(8) 0.0008(8)
C9 0.43(7) 0.15(2) 0.085(14) 0.062(16) 0.04(3) 0.04(3)
C10 0.43(6) 0.14(2) 0.088(14) 0.066(15) 0.04(3) 0.04(3)
C11 0.44(6) 0.14(2) 0.095(15) 0.064(16) 0.04(3) 0.04(3)
C12 0.11(2) 0.061(16) 0.22(4) 0.03(2) -0.04(2) -0.053(16)
C13 0.096(18) 0.075(16) 0.106(19) -0.004(14) 0.040(15) -0.038(14)
C14 0.14(3) 0.11(2) 0.14(3) -0.04(2) 0.08(2) -0.05(2)
C17 0.137(16) 0.099(13) 0.134(16) 0.051(13) 0.002(14) 0.038(12)
C18 0.140(16) 0.102(14) 0.133(17) 0.045(14) 0.000(15) 0.039(13)
C19 0.138(16) 0.102(14) 0.140(17) 0.049(14) 0.005(15) 0.047(13)
C20 0.094(10) 0.081(10) 0.113(14) -0.018(10) -0.047(10) 0.012(7)
C21 0.070(15) 0.17(3) 0.11(2) 0.01(2) -0.019(14) -0.023(17)
C28 0.110(8) 0.110(8) 0.111(8) 0.000 0.000 0.039(3)
Mo1 0.0458(14) 0.0430(15) 0.0484(15) 0.0048(12) 0.0003(11) 0.0025(11)
Mo1A 0.0423(13) 0.0372(14) 0.0437(14) 0.0024(11) -0.0006(10) 0.0004(10)
Mo2 0.0442(14) 0.0449(15) 0.0500(16) 0.0089(12) 0.0028(11) -0.0004(11)
Mo2A 0.050(2) 0.040(2) 0.044(2) 0.000 0.000 0.0030(16)
Mo3 0.0524(12) 0.0419(12) 0.0905(18) 0.000 0.000 -0.0077(9)
O1 0.093(10) 0.081(11) 0.112(14) -0.018(10) -0.048(10) 0.012(8)
O1A 0.094(10) 0.081(10) 0.113(14) -0.017(10) -0.048(10) 0.012(8)
O2 0.095(10) 0.080(10) 0.114(14) -0.018(10) -0.046(10) 0.011(8)
O2A 0.094(10) 0.080(10) 0.113(14) -0.019(10) -0.046(10) 0.011(8)
O3 0.040(8) 0.049(10) 0.088(13) 0.000 0.000 -0.016(7)
O4 0.063(12) 0.078(15) 0.13(2) 0.000 0.000 0.046(11)
O5 0.045(6) 0.052(7) 0.055(7) 0.003(5) -0.001(5) 0.004(5)
O6 0.051(6) 0.039(6) 0.063(7) 0.001(5) -0.004(5) 0.010(5)
O7 0.064(7) 0.038(6) 0.077(8) -0.001(6) -0.003(6) -0.006(5)
O8 0.062(7) 0.043(6) 0.074(8) 0.016(6) -0.013(6) 0.009(5)
O9 0.049(6) 0.047(7) 0.061(7) -0.006(5) 0.000(5) 0.000(5)
O10 0.050(6) 0.087(10) 0.082(9) -0.037(8) 0.008(6) -0.005(6)
O11 0.074(12) 0.052(11) 0.092(15) 0.000 0.000 -0.008(9)
O12 0.094(11) 0.081(11) 0.114(14) -0.044(10) 0.058(10) -0.019(9)
O13 0.073(12) 0.055(12) 0.102(16) 0.000 0.000 -0.021(10)
S1 0.074(3) 0.062(3) 0.068(3) -0.011(2) 0.025(2) -0.004(2)
S2 0.055(2) 0.065(3) 0.068(3) 0.006(2) 0.005(2) -0.005(2)
S3 0.069(3) 0.057(3) 0.074(3) 0.015(2) -0.016(2) -0.003(2)
S4 0.075(3) 0.066(4) 0.109(5) -0.026(3) 0.020(3) -0.025(3)
S5 0.091(6) 0.057(5) 0.117(7) 0.000 0.000 -0.028(4)
S6 0.076(3) 0.045(3) 0.069(3) 0.009(2) -0.003(2) 0.001(2)
S7 0.050(3) 0.046(3) 0.063(4) 0.000 0.000 0.006(2)
S8 0.058(3) 0.060(3) 0.072(3) -0.015(2) 0.008(2) -0.008(2)

loop_
_atom_type_symbol
_atom_type_description
_atom_type_scat_dispersion_real
_atom_type_scat_dispersion_imag
_atom_type_scat_source
C C 0.0033 0.0016 'International Tables Vol C Tables 4.2.6.8 and 6.1.1.4'
H H 0.0000 0.0000 'International Tables Vol C Tables 4.2.6.8 and 6.1.1.4'
Ag Ag -0.8971 1.1015 'International Tables Vol C Tables 4.2.6.8 and 6.1.1.4'
Mo Mo -1.6832 0.6857 'International Tables Vol C Tables 4.2.6.8 and 6.1.1.4'
O O 0.0106 0.0060 'International Tables Vol C Tables 4.2.6.8 and 6.1.1.4'
S S 0.1246 0.1234 'International Tables Vol C Tables 4.2.6.8 and 6.1.1.4'

loop_
_geom_angle_atom_site_label_1
_geom_angle_atom_site_label_2
_geom_angle_atom_site_label_3
_geom_angle
_geom_angle_site_symmetry_1
_geom_angle_site_symmetry_3
Ag1A Ag1 Ag2A 124.5(5) . .
Ag1A Ag1 Ag9A 137.2(5) . 2_765
Ag1A Ag1 Ag14 75.3(4) . .
Ag1A Ag1 O7 132.2(6) . 2_765
Ag1A Ag1 S2 94.4(5) . .
Ag1A Ag1 S8 78.4(5) . 2_765
Ag2A Ag1 Ag14 101.95(9) . .
Ag9A Ag1 Ag2A 57.11(12) 2_765 .
Ag9A Ag1 Ag14 146.72(15) 2_765 .
O7 Ag1 Ag2A 102.4(4) 2_765 .
O7 Ag1 Ag9A 74.4(4) 2_765 2_765
O7 Ag1 Ag14 87.3(3) 2_765 .
O7 Ag1 S2 109.0(4) 2_765 .
O7 Ag1 S8 102.5(4) 2_765 2_765
S2 Ag1 Ag2A 52.35(15) . .
S2 Ag1 Ag9A 108.33(19) . 2_765
S2 Ag1 Ag14 51.47(13) . .
S2 Ag1 S8 142.66(19) . 2_765
S8 Ag1 Ag2A 101.95(17) 2_765 .
S8 Ag1 Ag9A 61.37(18) 2_765 2_765
S8 Ag1 Ag14 151.48(18) 2_765 .
Ag1 Ag1A Ag8A 94.8(6) . 5_766
Ag1 Ag1A Ag14 82.3(5) . .
Ag1 Ag1A O12 99.4(7) . .
Ag1 Ag1A S2 59.7(4) . .
Ag1 Ag1A S8 73.2(5) . 2_765
Ag14 Ag1A Ag8A 116.9(4) . 5_766
O12 Ag1A Ag8A 65.7(7) . 5_766
O12 Ag1A Ag14 53.0(6) . .
O12 Ag1A S2 102.1(7) . .
O12 Ag1A S8 119.7(7) . 2_765
S2 Ag1A Ag8A 150.6(5) . 5_766
S2 Ag1A Ag14 50.4(2) . .
S8 Ag1A Ag8A 56.0(4) 2_765 5_766
S8 Ag1A Ag14 153.1(4) 2_765 .
S8 Ag1A S2 120.9(4) 2_765 .
Ag1B Ag1B Ag1B 90.002(1) 6_556 2_765
Ag1B Ag1B Ag1C 60.5(2) 6_556 .
Ag1B Ag1B Ag1C 61.3(2) 6_556 5_766
Ag1B Ag1B Ag2B 73.34(19) 2_765 6_556
Ag1B Ag1B Ag2B 30.08(15) 6_556 6_556
Ag1C Ag1B Ag1B 57.3(3) 5_766 2_765
Ag1C Ag1B Ag1B 59.7(3) . 2_765
Ag1C Ag1B Ag1C 89.1(4) . 5_766
Ag1C Ag1B Ag2B 73.4(2) 5_766 6_556
Ag1C Ag1B Ag2B 30.46(14) . 6_556
Ag2B Ag1B Ag1B 55.1(3) . 2_765
Ag2B Ag1B Ag1B 91.3(2) 2_765 6_556
Ag2B Ag1B Ag1B 91.9(3) . 6_556
Ag2B Ag1B Ag1B 33.34(18) 2_765 2_765
Ag2B Ag1B Ag1C 31.4(2) . .
Ag2B Ag1B Ag1C 106.0(4) . 5_766
Ag2B Ag1B Ag1C 88.9(3) 2_765 .
Ag2B Ag1B Ag1C 34.91(18) 2_765 5_766
Ag2B Ag1B Ag2B 90.3(2) 2_765 6_556
Ag2B Ag1B Ag2B 61.8(3) . 6_556
Ag2B Ag1B Ag2B 88.4(3) . 2_765
Ag2B Ag1B O6 94.5(4) 2_765 .
Ag2B Ag1B O6 171.9(5) . .
Ag2B Ag1B O9 86.5(5) . .
Ag2C Ag1B Ag1B 29.6(3) . 6_556
Ag2C Ag1B Ag1B 105.1(3) . 2_765
Ag2C Ag1B Ag1C 55.5(3) . 5_766
Ag2C Ag1B Ag1C 90.1(4) . .
Ag2C Ag1B Ag2B 90.4(3) . 2_765
Ag2C Ag1B Ag2B 59.7(3) . 6_556
Ag2C Ag1B Ag2B 121.5(5) . .
Ag2C Ag1B O6 66.1(4) . .
Ag2C Ag1B O9 152.1(6) . .
O6 Ag1B Ag1B 127.8(5) . 2_765
O6 Ag1B Ag1B 95.6(3) . 6_556
O6 Ag1B Ag1C 80.5(4) . 5_766
O6 Ag1B Ag1C 156.0(5) . .
O6 Ag1B Ag2B 125.6(4) . 6_556
O9 Ag1B Ag1B 177.1(4) . 6_556
O9 Ag1B Ag1B 91.1(4) . 2_765
O9 Ag1B Ag1C 117.8(5) . .
O9 Ag1B Ag1C 121.5(5) . 5_766
O9 Ag1B Ag2B 91.1(4) . 2_765
O9 Ag1B Ag2B 148.2(5) . 6_556
O9 Ag1B O6 85.9(5) . .
Ag1B Ag1C Ag1B 62.9(3) 6_556 5_766
Ag1B Ag1C Ag1B 57.3(4) 2_765 5_766
Ag1B Ag1C Ag1B 90.9(4) . 5_766
Ag1B Ag1C Ag1B 90.9(4) 6_556 2_765
Ag1B Ag1C Ag1B 62.9(3) . 2_765
Ag1B Ag1C Ag1B 58.9(4) . 6_556
Ag1B Ag1C Ag2C 74.7(3) 5_766 .
Ag1B Ag1C Ag2C 74.7(3) 2_765 .
Ag1B Ag1C Ag2C 29.5(2) 6_556 .
Ag1B Ag1C Ag2C 29.5(2) . .
Ag1B Ag1C Ag8A 144.4(3) 2_765 5_766
Ag1B Ag1C Ag8A 123.0(4) 6_556 5_766
Ag1B Ag1C Ag8A 144.4(3) 5_766 5_766
Ag1B Ag1C Ag8A 123.0(4) . 5_766
Ag2B Ag1C Ag1B 107.4(5) 6_556 2_765
Ag2B Ag1C Ag1B 89.9(5) 6_556 .
Ag2B Ag1C Ag1B 31.0(3) 6_556 6_556
Ag2B Ag1C Ag1B 57.7(3) . 2_765
Ag2B Ag1C Ag1B 31.0(3) . .
Ag2B Ag1C Ag1B 57.7(3) 6_556 5_766
Ag2B Ag1C Ag1B 89.9(5) . 6_556
Ag2B Ag1C Ag1B 107.4(5) . 5_766
Ag2B Ag1C Ag2B 120.9(6) 6_556 .
Ag2B Ag1C Ag2C 91.1(4) . 5_766
Ag2B Ag1C Ag2C 91.1(4) 6_556 5_766
Ag2B Ag1C Ag2C 60.5(3) . .
Ag2B Ag1C Ag2C 60.5(3) 6_556 .
Ag2B Ag1C Ag8A 107.6(4) 6_556 5_766
Ag2B Ag1C Ag8A 107.6(4) . 5_766
Ag2B Ag1C O3 119.5(3) . 5_766
Ag2B Ag1C O3 119.5(3) 6_556 5_766
Ag2C Ag1C Ag1B 33.5(2) 5_766 5_766
Ag2C Ag1C Ag1B 33.5(2) 5_766 2_765
Ag2C Ag1C Ag1B 91.2(3) 5_766 .
Ag2C Ag1C Ag1B 91.2(3) 5_766 6_556
Ag2C Ag1C Ag2C 90.5(3) 5_766 .
Ag2C Ag1C Ag8A 139.9(5) 5_766 5_766
Ag2C Ag1C O3 87.9(5) 5_766 5_766
Ag8A Ag1C Ag2C 129.6(5) 5_766 .
O3 Ag1C Ag1B 104.0(5) 5_766 5_766
O3 Ag1C Ag1B 150.5(2) 5_766 6_556
O3 Ag1C Ag1B 150.5(2) 5_766 .
O3 Ag1C Ag1B 104.0(5) 5_766 2_765
O3 Ag1C Ag2C 178.5(6) 5_766 .
O3 Ag1C Ag8A 52.0(5) 5_766 5_766
Ag2A Ag2 Ag3 120.9(3) . .
Ag2A Ag2 Ag3A 117.6(3) . .
Ag2A Ag2 Ag5 125.8(3) . 2_765
Ag2A Ag2 Ag5A 128.0(3) . 2_765
Ag2A Ag2 Ag9A 53.0(2) . 2_765
Ag2A Ag2 O10 130.1(5) . 2_765
Ag2A Ag2 O14 121.1(10) . .
Ag2A Ag2 S1 72.4(2) . .
Ag2A Ag2 S2 67.3(3) . .
Ag3 Ag2 Ag3A 12.72(11) . .
Ag3 Ag2 Ag5 113.3(2) . 2_765
Ag3 Ag2 Ag9A 128.6(2) . 2_765
Ag3 Ag2 S1 158.8(2) . .
Ag3 Ag2 S2 56.91(18) . .
Ag3A Ag2 Ag5 115.3(2) . 2_765
Ag3A Ag2 Ag9A 116.1(2) . 2_765
Ag5 Ag2 Ag9A 93.17(16) 2_765 2_765
Ag5A Ag2 Ag3 104.2(2) 2_765 .
Ag5A Ag2 Ag3A 100.5(2) 2_765 .
Ag5A Ag2 Ag5 27.09(14) 2_765 2_765
Ag5A Ag2 Ag9A 79.56(18) 2_765 2_765
Ag5A Ag2 O10 55.7(4) 2_765 2_765
Ag5A Ag2 S1 57.53(18) 2_765 .
Ag5A Ag2 S2 131.8(2) 2_765 .
O10 Ag2 Ag3 57.9(3) 2_765 .
O10 Ag2 Ag3A 49.0(4) 2_765 .
O10 Ag2 Ag5 79.2(4) 2_765 2_765
O10 Ag2 Ag9A 87.5(3) 2_765 2_765
O10 Ag2 S1 100.9(4) 2_765 .
O10 Ag2 S2 79.5(4) 2_765 .
O14 Ag2 Ag3 61.8(9) . .
O14 Ag2 Ag3A 74.3(9) . .
O14 Ag2 Ag5 83.9(10) . 2_765
O14 Ag2 Ag5A 101.6(11) . 2_765
O14 Ag2 Ag9A 169.2(9) . 2_765
O14 Ag2 O10 102.1(10) . 2_765
O14 Ag2 S1 128.3(10) . .
O14 Ag2 S2 104.3(10) . .
S1 Ag2 Ag3A 148.7(3) . .
S1 Ag2 Ag5 56.14(17) . 2_765
S1 Ag2 Ag9A 43.53(16) . 2_765
S2 Ag2 Ag3A 50.56(18) . .
S2 Ag2 Ag5 158.4(2) . 2_765
S2 Ag2 Ag9A 82.1(2) . 2_765
S2 Ag2 S1 125.1(3) . .
Ag2 Ag2A Ag1 101.3(2) . .
Ag2 Ag2A Ag5A 30.8(2) . 2_765
Ag2 Ag2A Ag9A 103.0(3) . 2_765
Ag2 Ag2A S1 77.4(3) . .
Ag2 Ag2A S2 81.9(2) . .
Ag5A Ag2A Ag1 95.00(10) 2_765 .
Ag9A Ag2A Ag1 50.65(12) 2_765 .
Ag9A Ag2A Ag5A 75.90(14) 2_765 2_765
S1 Ag2A Ag1 98.58(15) . .
S1 Ag2A Ag5A 48.09(15) . 2_765
S1 Ag2A Ag9A 51.02(16) . 2_765
S2 Ag2A Ag1 49.30(14) . .
S2 Ag2A Ag5A 100.24(16) . 2_765
S2 Ag2A Ag9A 98.99(19) . 2_765
S2 Ag2A S1 136.9(2) . .
Ag1B Ag2B Ag1B 89.7(2) 2_765 6_556
Ag1B Ag2B Ag1B 58.0(4) . 6_556
Ag1B Ag2B Ag1B 91.5(3) . 2_765
Ag1B Ag2B Ag1C 117.6(4) . .
Ag1B Ag2B Ag2B 88.7(2) 2_765 6_556
Ag1B Ag2B Ag2B 57.3(3) . 2_765
Ag1B Ag2B Ag2B 88.1(3) . 6_556
Ag1B Ag2B Ag2B 34.31(19) 2_765 2_765
Ag1B Ag2B Ag2C 28.8(3) . .
Ag1B Ag2B Ag2C 33.0(2) 2_765 5_766
Ag1B Ag2B Ag2C 89.9(2) 2_765 .
Ag1B Ag2B Ag2C 106.0(3) . 5_766
Ag1B Ag2B O7 137.8(5) . 2_765
Ag1B Ag2B O12 177.8(5) 2_765 .
Ag1B Ag2B O12 88.6(5) . .
Ag1C Ag2B Ag1B 59.6(3) . 6_556
Ag1C Ag2B Ag1B 87.4(4) . 2_765
Ag1C Ag2B Ag2B 104.8(4) . 2_765
Ag1C Ag2B Ag2B 29.5(3) . 6_556
Ag1C Ag2B Ag2C 88.8(3) . .
Ag1C Ag2B Ag2C 54.4(4) . 5_766
Ag1C Ag2B O7 104.6(5) . 2_765
Ag1C Ag2B O12 94.4(7) . .
Ag2B Ag2B Ag1B 30.08(15) 6_556 6_556
Ag2B Ag2B Ag1B 74.29(14) 2_765 6_556
Ag2B Ag2B Ag2B 90.0 6_556 2_765
Ag2B Ag2B Ag2C 60.53(4) 6_556 5_766
Ag2B Ag2B Ag2C 57.81(7) 2_765 5_766
Ag2C Ag2B Ag1B 73.76(15) 5_766 6_556
Ag2C Ag2B Ag1B 29.20(15) . 6_556
Ag2C Ag2B Ag2B 61.53(8) . 2_765
Ag2C Ag2B Ag2B 59.27(5) . 6_556
Ag2C Ag2B Ag2C 89.27(8) . 5_766
O7 Ag2B Ag1B 90.3(4) 2_765 2_765
O7 Ag2B Ag1B 164.2(4) 2_765 6_556
O7 Ag2B Ag2B 113.4(3) 2_765 2_765
O7 Ag2B Ag2B 134.1(3) 2_765 6_556
O7 Ag2B Ag2C 166.6(4) 2_765 .
O7 Ag2B Ag2C 98.1(3) 2_765 5_766
O7 Ag2B O12 88.1(5) 2_765 .
O12 Ag2B Ag1B 92.2(4) . 6_556
O12 Ag2B Ag2B 93.4(5) . 6_556
O12 Ag2B Ag2B 145.6(5) . 2_765
O12 Ag2B Ag2C 91.3(4) . .
O12 Ag2B Ag2C 148.8(6) . 5_766
Ag1B Ag2C Ag1B 120.8(6) 6_556 .
Ag1B Ag2C Ag1C 60.4(3) . .
Ag1B Ag2C Ag1C 91.0(3) . 5_766
Ag1B Ag2C Ag1C 91.0(3) 6_556 5_766
Ag1B Ag2C Ag1C 60.4(3) 6_556 .
Ag1B Ag2C Ag2B 107.8(3) . 5_766
Ag1B Ag2C Ag2B 107.8(3) 6_556 2_765
Ag1B Ag2C Ag2B 56.6(3) 6_556 5_766
Ag1B Ag2C Ag2B 91.1(3) 6_556 .
Ag1B Ag2C Ag2B 56.6(3) . 2_765
Ag1B Ag2C Ag2B 29.7(3) . .
Ag1B Ag2C Ag2B 91.1(3) . 6_556
Ag1B Ag2C Ag2B 29.7(3) 6_556 6_556
Ag1B Ag2C O6 161.0(4) 6_556 .
Ag1B Ag2C O6 161.0(4) . 6_556
Ag1B Ag2C O6 77.2(4) . .
Ag1B Ag2C O6 77.2(4) 6_556 6_556
Ag1B Ag2C O11 91.2(4) . .
Ag1B Ag2C O11 91.2(4) 6_556 .
Ag1C Ag2C Ag1C 89.5(3) 5_766 .
Ag1C Ag2C Ag2B 90.1(2) 5_766 .
Ag1C Ag2C Ag2B 90.1(2) 5_766 6_556
Ag1C Ag2C Ag2B 34.42(13) 5_766 2_765
Ag1C Ag2C Ag2B 34.42(13) 5_766 5_766
Ag1C Ag2C O6 94.9(4) 5_766 .
Ag1C Ag2C O6 94.9(4) 5_766 6_556
Ag1C Ag2C O11 175.5(6) 5_766 .
Ag2B Ag2C Ag1C 73.37(17) 5_766 .
Ag2B Ag2C Ag1C 30.73(5) . .
Ag2B Ag2C Ag1C 30.73(5) 6_556 .
Ag2B Ag2C Ag1C 73.37(17) 2_765 .
Ag2B Ag2C Ag2B 61.45(10) . 6_556
Ag2B Ag2C Ag2B 60.66(8) . 2_765
Ag2B Ag2C Ag2B 90.73(8) 6_556 2_765
Ag2B Ag2C Ag2B 90.73(8) . 5_766
Ag2B Ag2C Ag2B 58.93(9) 2_765 5_766
Ag2B Ag2C Ag2B 60.66(8) 6_556 5_766
O6 Ag2C Ag1C 137.5(3) . .
O6 Ag2C Ag1C 137.5(3) 6_556 .
O6 Ag2C Ag2B 106.8(3) . .
O6 Ag2C Ag2B 86.9(3) 6_556 5_766
O6 Ag2C Ag2B 127.3(3) 6_556 2_765
O6 Ag2C Ag2B 167.4(3) . 6_556
O6 Ag2C Ag2B 127.3(3) . 5_766
O6 Ag2C Ag2B 86.9(3) . 2_765
O6 Ag2C Ag2B 106.8(3) 6_556 6_556
O6 Ag2C Ag2B 167.4(3) 6_556 .
O6 Ag2C O6 84.3(6) 6_556 .
O6 Ag2C O11 81.8(5) 6_556 .
O6 Ag2C O11 81.8(5) . .
O11 Ag2C Ag1C 95.0(5) . .
O11 Ag2C Ag2B 93.8(4) . .
O11 Ag2C Ag2B 147.6(2) . 5_766
O11 Ag2C Ag2B 147.6(2) . 2_765
O11 Ag2C Ag2B 93.8(4) . 6_556
Ag2 Ag3 Ag4 161.1(3) . .
Ag2 Ag3 Ag4A 150.5(3) . .
Ag2 Ag3 Ag15 93.2(2) . .
Ag3A Ag3 Ag2 112.9(7) . .
Ag3A Ag3 Ag4 51.5(7) . .
Ag3A Ag3 Ag4A 39.0(7) . .
Ag3A Ag3 Ag15 108.9(7) . .
Ag3A Ag3 O10 67.2(8) . 2_765
Ag3A Ag3 O14 149.6(10) . .
Ag3A Ag3 S2 74.1(7) . .
Ag3A Ag3 S3 84.1(7) . .
Ag4A Ag3 Ag4 12.52(8) . .
Ag15 Ag3 Ag4 102.04(14) . .
Ag15 Ag3 Ag4A 104.59(15) . .
O10 Ag3 Ag2 59.6(3) 2_765 .
O10 Ag3 Ag4 113.8(4) 2_765 .
O10 Ag3 Ag4A 102.4(5) 2_765 .
O10 Ag3 Ag15 74.2(4) 2_765 .
O10 Ag3 S2 83.2(4) 2_765 .
O14 Ag3 Ag2 37.5(7) . .
O14 Ag3 Ag4 158.8(7) . .
O14 Ag3 Ag4A 171.3(7) . .
O14 Ag3 Ag15 74.1(7) . .
O14 Ag3 O10 85.6(8) . 2_765
O14 Ag3 S2 90.2(7) . .
O14 Ag3 S3 118.9(7) . .
S2 Ag3 Ag2 62.41(19) . .
S2 Ag3 Ag4 100.2(3) . .
S2 Ag3 Ag4A 94.1(3) . .
S2 Ag3 Ag15 153.1(2) . .
S3 Ag3 Ag2 149.0(3) . .
S3 Ag3 Ag4 48.29(19) . .
S3 Ag3 Ag4A 55.4(2) . .
S3 Ag3 Ag15 56.10(16) . .
S3 Ag3 O10 109.4(4) . 2_765
S3 Ag3 S2 148.4(3) . .
Ag2 Ag3A Ag15 81.0(2) . .
Ag2 Ag3A Mo2A 93.75(19) . .
Ag3 Ag3A Ag2 54.3(6) . .
Ag3 Ag3A Ag4 117.2(8) . .
Ag3 Ag3A Ag4A 130.4(8) . .
Ag3 Ag3A Ag14 141.2(8) . .
Ag3 Ag3A Ag15 58.9(7) . .
Ag3 Ag3A Mo2A 131.5(8) . .
Ag3 Ag3A O10 96.5(9) . 2_765
Ag3 Ag3A S2 89.5(7) . .
Ag3 Ag3A S3 79.1(7) . .
Ag4 Ag3A Ag2 166.3(3) . .
Ag4 Ag3A Ag14 73.9(2) . .
Ag4 Ag3A Ag15 104.1(2) . .
Ag4 Ag3A Mo2A 99.4(3) . .
Ag4A Ag3A Ag2 169.4(3) . .
Ag4A Ag3A Ag4 13.27(11) . .
Ag4A Ag3A Ag14 64.3(2) . .
Ag4A Ag3A Ag15 109.6(2) . .
Ag4A Ag3A Mo2A 88.0(3) . .
Ag14 Ag3A Ag2 105.9(2) . .
Ag14 Ag3A Ag15 159.0(3) . .
Ag14 Ag3A Mo2A 76.7(2) . .
Mo2A Ag3A Ag15 83.08(18) . .
O10 Ag3A Ag2 56.0(4) 2_765 .
O10 Ag3A Ag4 137.6(5) 2_765 .
O10 Ag3A Ag4A 126.8(6) 2_765 .
O10 Ag3A Ag14 96.3(5) 2_765 .
O10 Ag3A Ag15 70.7(4) 2_765 .
O10 Ag3A Mo2A 38.9(4) 2_765 .
O10 Ag3A S2 89.3(4) 2_765 .
O10 Ag3A S3 114.6(4) 2_765 .
S2 Ag3A Ag2 58.1(2) . .
S2 Ag3A Ag4 114.5(3) . .
S2 Ag3A Ag4A 111.3(3) . .
S2 Ag3A Ag14 54.2(2) . .
S2 Ag3A Ag15 138.7(3) . .
S2 Ag3A Mo2A 103.8(3) . .
S2 Ag3A S3 154.4(4) . .
S3 Ag3A Ag2 127.0(4) . .
S3 Ag3A Ag4 54.0(2) . .
S3 Ag3A Ag4A 62.7(2) . .
S3 Ag3A Ag14 127.0(3) . .
S3 Ag3A Ag15 51.25(19) . .
S3 Ag3A Mo2A 100.9(3) . .
Ag3 Ag4 Ag5 92.50(16) . .
Ag3A Ag4 Ag3 11.28(13) . .
Ag3A Ag4 Ag5 95.7(2) . .
Ag3A Ag4 Ag6 134.2(2) . .
Ag3A Ag4 Ag12 145.6(3) . .
Ag4A Ag4 Ag3 61.9(5) . .
Ag4A Ag4 Ag3A 50.6(5) . .
Ag4A Ag4 Ag5 104.5(6) . .
Ag4A Ag4 Ag6 102.6(6) . .
Ag4A Ag4 Ag12 96.6(6) . .
Ag4A Ag4 S3 90.9(6) . .
Ag4A Ag4 S4 65.9(6) . .
Ag6 Ag4 Ag3 137.46(18) . .
Ag6 Ag4 Ag5 50.90(12) . .
Ag12 Ag4 Ag3 156.0(3) . .
Ag12 Ag4 Ag5 103.73(15) . .
Ag12 Ag4 Ag6 53.13(9) . .
S3 Ag4 Ag3 47.87(17) . .
S3 Ag4 Ag3A 54.5(2) . .
S3 Ag4 Ag5 46.76(17) . .
S3 Ag4 Ag6 97.3(2) . .
S3 Ag4 Ag12 150.4(2) . .
S3 Ag4 S4 153.6(3) . .
S4 Ag4 Ag3 107.2(3) . .
S4 Ag4 Ag3A 99.5(3) . .
S4 Ag4 Ag5 148.1(2) . .
S4 Ag4 Ag6 99.8(2) . .
S4 Ag4 Ag12 50.85(17) . .
Ag3 Ag4A Ag5A 89.32(14) . .
Ag3 Ag4A Ag12 168.93(18) . .
Ag3A Ag4A Ag3 10.53(17) . .
Ag3A Ag4A Ag5A 89.8(2) . .
Ag3A Ag4A Ag12 167.3(3) . .
Ag3A Ag4A Ag14 66.2(2) . .
Ag3A Ag4A Mo2 82.9(3) . .
Ag3A Ag4A S3 58.5(2) . .
Ag4 Ag4A Ag3 105.6(6) . .
Ag4 Ag4A Ag3A 116.1(6) . .
Ag4 Ag4A Ag5A 89.7(6) . .
Ag4 Ag4A Ag12 71.0(5) . .
Ag4 Ag4A Ag14 138.8(6) . .
Ag4 Ag4A Mo2 139.3(6) . .
Ag4 Ag4A O8 109.2(7) . .
Ag4 Ag4A S3 72.5(6) . .
Ag4 Ag4A S4 98.1(6) . .
Ag5A Ag4A Ag12 101.08(13) . .
Ag14 Ag4A Ag3 74.05(17) . .
Ag14 Ag4A Ag5A 131.1(2) . .
Ag14 Ag4A Ag12 101.31(13) . .
Mo2 Ag4A Ag3 91.0(2) . .
Mo2 Ag4A Ag5A 52.96(11) . .
Mo2 Ag4A Ag12 98.26(13) . .
Mo2 Ag4A Ag14 81.1(2) . .
O8 Ag4A Ag3 126.8(4) . .
O8 Ag4A Ag3A 120.0(4) . .
O8 Ag4A Ag5A 52.6(3) . .
O8 Ag4A Ag12 63.7(3) . .
O8 Ag4A Ag14 102.2(4) . .
O8 Ag4A Mo2 37.7(3) . .
O8 Ag4A S3 104.2(4) . .
O8 Ag4A S4 90.7(4) . .
S3 Ag4A Ag3 51.28(17) . .
S3 Ag4A Ag5A 51.62(15) . .
S3 Ag4A Ag12 133.9(3) . .
S3 Ag4A Ag14 124.8(2) . .
S3 Ag4A Mo2 91.49(19) . .
S4 Ag4A Ag3 122.7(3) . .
S4 Ag4A Ag3A 118.2(3) . .
S4 Ag4A Ag5A 142.8(2) . .
S4 Ag4A Ag12 49.15(19) . .
S4 Ag4A Ag14 54.8(2) . .
S4 Ag4A Mo2 103.6(3) . .
S4 Ag4A S3 164.2(3) . .
Ag2 Ag5 Ag4 113.25(19) 2_765 .
Ag5A Ag5 Ag2 34.75(17) . 2_765
Ag5A Ag5 Ag4 79.5(2) . .
Ag5A Ag5 Ag6 81.3(2) . .
Ag5A Ag5 S1 59.0(2) . 2_765
Ag5A Ag5 S3 80.2(2) . .
Ag6 Ag5 Ag2 103.54(18) . 2_765
Ag6 Ag5 Ag4 62.86(13) . .
S1 Ag5 Ag2 55.55(17) 2_765 2_765
S1 Ag5 Ag4 109.4(2) 2_765 .
S1 Ag5 Ag6 56.94(16) 2_765 .
S3 Ag5 Ag2 97.4(2) . 2_765
S3 Ag5 Ag4 47.35(17) . .
S3 Ag5 Ag6 109.8(2) . .
S3 Ag5 S1 137.7(3) . 2_765
Ag2 Ag5A Ag2A 21.23(17) 2_765 2_765
Ag2 Ag5A Ag4A 151.9(2) 2_765 .
Ag2 Ag5A Ag6 134.4(2) 2_765 .
Ag2 Ag5A Ag6A 119.3(2) 2_765 .
Ag2 Ag5A Mo2 100.59(18) 2_765 .
Ag2 Ag5A O10 76.4(4) 2_765 .
Ag2 Ag5A S1 77.2(2) 2_765 2_765
Ag2 Ag5A S3 125.7(2) 2_765 .
Ag2A Ag5A Ag4A 154.52(17) 2_765 .
Ag2A Ag5A Ag6A 98.07(14) 2_765 .
Ag5 Ag5A Ag2 118.2(3) . 2_765
Ag5 Ag5A Ag2A 118.2(2) . 2_765
Ag5 Ag5A Ag4A 85.9(2) . .
Ag5 Ag5A Ag6 67.7(2) . .
Ag5 Ag5A Ag6A 83.7(2) . .
Ag5 Ag5A Mo2 141.2(2) . .
Ag5 Ag5A O10 146.1(4) . .
Ag5 Ag5A S1 85.8(2) . 2_765
Ag5 Ag5A S3 64.1(2) . .
Ag6 Ag5A Ag2A 113.39(13) . 2_765
Ag6 Ag5A Ag4A 66.06(13) . .
Ag6 Ag5A Ag6A 18.52(10) . .
Ag6A Ag5A Ag4A 75.14(14) . .
Mo2 Ag5A Ag2A 98.61(12) . 2_765
Mo2 Ag5A Ag4A 56.19(15) . .
Mo2 Ag5A Ag6 87.52(12) . .
Mo2 Ag5A Ag6A 79.16(12) . .
O10 Ag5A Ag2A 86.6(4) . 2_765
O10 Ag5A Ag4A 75.5(4) . .
O10 Ag5A Ag6 126.1(4) . .
O10 Ag5A Ag6A 117.4(4) . .
O10 Ag5A Mo2 38.9(4) . .
O10 Ag5A S1 128.1(4) . 2_765
O10 Ag5A S3 82.4(4) . .
S1 Ag5A Ag2A 57.13(15) 2_765 2_765
S1 Ag5A Ag4A 121.77(19) 2_765 .
S1 Ag5A Ag6 57.55(16) 2_765 .
S1 Ag5A Ag6A 46.67(17) 2_765 .
S1 Ag5A Mo2 106.14(18) 2_765 .
S1 Ag5A S3 148.0(2) 2_765 .
S3 Ag5A Ag2A 146.70(18) . 2_765
S3 Ag5A Ag4A 49.26(15) . .
S3 Ag5A Ag6 98.37(17) . .
S3 Ag5A Ag6A 114.92(19) . .
S3 Ag5A Mo2 92.25(15) . .
Ag5 Ag6 Ag4 66.25(15) . .
Ag5 Ag6 Ag5A 31.08(12) . .
Ag5 Ag6 Ag10 123.72(16) . .
Ag5 Ag6 Ag12 129.12(17) . .
Ag5 Ag6 S6 177.2(2) . .
Ag5A Ag6 Ag4 66.05(13) . .
Ag6A Ag6 Ag4 127.7(3) . .
Ag6A Ag6 Ag5 122.3(3) . .
Ag6A Ag6 Ag5A 96.6(3) . .
Ag6A Ag6 Ag10 20.3(3) . .
Ag6A Ag6 Ag12 94.5(3) . .
Ag6A Ag6 O8 74.3(4) . .
Ag6A Ag6 O17 166.6(10) . .
Ag6A Ag6 O17A 149.1(16) . .
Ag6A Ag6 S1 65.5(3) . 2_765
Ag6A Ag6 S6 55.0(3) . .
Ag10 Ag6 Ag4 148.02(18) . .
Ag10 Ag6 Ag5A 106.11(13) . .
Ag12 Ag6 Ag4 63.37(11) . .
Ag12 Ag6 Ag5A 123.21(13) . .
Ag12 Ag6 Ag10 103.16(15) . .
O8 Ag6 Ag4 54.5(4) . .
O8 Ag6 Ag5 84.3(4) . .
O8 Ag6 Ag5A 57.7(3) . .
O8 Ag6 Ag10 94.5(4) . .
O8 Ag6 Ag12 72.5(3) . .
O8 Ag6 O17A 132.8(14) . .
O8 Ag6 S1 85.0(3) . 2_765
O8 Ag6 S6 95.2(4) . .
O17 Ag6 Ag4 62.6(9) . .
O17 Ag6 Ag5 68.1(9) . .
O17 Ag6 Ag5A 95.8(9) . .
O17 Ag6 Ag10 148.1(9) . .
O17 Ag6 Ag12 82.9(9) . .
O17 Ag6 O8 117.0(10) . .
O17 Ag6 S1 120.5(9) . 2_765
O17 Ag6 S6 114.4(9) . .
O17A Ag6 Ag4 78.6(14) . .
O17A Ag6 Ag5 80.6(16) . .
O17A Ag6 Ag5A 110.5(17) . .
O17A Ag6 Ag10 130.8(15) . .
O17A Ag6 Ag12 83.2(13) . .
O17A Ag6 S1 122.9(14) . 2_765
O17A Ag6 S6 101.7(16) . .
S1 Ag6 Ag4 114.3(2) 2_765 .
S1 Ag6 Ag5 59.69(18) 2_765 .
S1 Ag6 Ag5A 48.32(15) 2_765 .
S1 Ag6 Ag10 64.14(18) 2_765 .
S1 Ag6 Ag12 153.63(19) 2_765 .
S1 Ag6 S6 117.6(2) 2_765 .
S6 Ag6 Ag4 115.66(17) . .
S6 Ag6 Ag5A 147.13(18) . .
S6 Ag6 Ag10 53.56(15) . .
S6 Ag6 Ag12 53.10(13) . .
Ag6 Ag6A Ag5A 64.9(3) . .
Ag6 Ag6A Ag9A 130.4(4) . .
Ag6 Ag6A Ag10 148.8(4) . .
Ag6 Ag6A Ag12 66.0(3) . .
Ag6 Ag6A Mo1A 117.7(3) . .
Ag6 Ag6A O8 80.1(5) . .
Ag6 Ag6A S1 90.9(4) . 2_765
Ag6 Ag6A S6 104.0(4) . .
Ag9A Ag6A Ag5A 66.35(14) . .
Ag10 Ag6A Ag5A 126.4(2) . .
Ag10 Ag6A Ag9A 64.4(2) . .
Ag10 Ag6A Ag12 124.0(2) . .
Ag10 Ag6A Mo1A 93.4(2) . .
Ag10 Ag6A O8 130.8(4) . .
Ag10 Ag6A S1 84.8(3) . 2_765
Ag10 Ag6A S6 72.2(2) . .
Ag12 Ag6A Ag5A 106.98(17) . .
Ag12 Ag6A Ag9A 139.36(17) . .
Ag12 Ag6A Mo1A 82.07(12) . .
Mo1A Ag6A Ag5A 76.95(11) . .
Mo1A Ag6A Ag9A 57.29(14) . .
O8 Ag6A Ag5A 53.1(4) . .
O8 Ag6A Ag9A 78.1(4) . .
O8 Ag6A Ag12 68.2(3) . .
O8 Ag6A Mo1A 37.9(4) . .
O8 Ag6A S1 91.8(4) . 2_765
O8 Ag6A S6 109.9(4) . .
S1 Ag6A Ag5A 45.02(17) 2_765 .
S1 Ag6A Ag9A 46.34(18) 2_765 .
S1 Ag6A Ag12 151.2(3) 2_765 .
S1 Ag6A Mo1A 94.90(19) 2_765 .
S1 Ag6A S6 155.2(3) 2_765 .
S6 Ag6A Ag5A 159.8(3) . .
S6 Ag6A Ag9A 125.2(3) . .
S6 Ag6A Ag12 53.01(17) . .
S6 Ag6A Mo1A 95.4(2) . .
Ag7 Ag7 Ag16 91.11(7) 6_556 .
Ag7A Ag7 Ag7 131.3(2) . 6_556
Ag7A Ag7 Ag10 34.2(2) . .
Ag7A Ag7 Ag11 130.6(3) . .
Ag7A Ag7 Ag16 57.2(2) . .
Ag7A Ag7 Mo1 112.1(3) . .
Ag7A Ag7 O4 148.1(8) . .
Ag7A Ag7 S6 77.0(3) . .
Ag7A Ag7 S7 78.4(2) . .
Ag10 Ag7 Ag7 153.71(9) . 6_556
Ag10 Ag7 Ag16 62.60(11) . .
Ag11 Ag7 Ag7 93.30(9) . 6_556
Ag11 Ag7 Ag10 111.07(13) . .
Ag11 Ag7 Ag16 157.70(16) . .
Ag11 Ag7 Mo1 89.77(13) . .
Mo1 Ag7 Ag7 83.60(9) . 6_556
Mo1 Ag7 Ag10 86.69(14) . .
Mo1 Ag7 Ag16 69.00(11) . .
O4 Ag7 Ag7 47.8(3) . 6_556
O4 Ag7 Ag10 127.8(5) . .
O4 Ag7 Ag11 75.2(7) . .
O4 Ag7 Ag16 91.9(7) . .
O4 Ag7 Mo1 41.1(5) . .
O4 Ag7 S6 117.2(5) . .
O4 Ag7 S7 86.0(6) . .
S6 Ag7 Ag7 148.96(16) . 6_556
S6 Ag7 Ag10 56.71(16) . .
S6 Ag7 Ag11 55.81(15) . .
S6 Ag7 Ag16 118.53(19) . .
S6 Ag7 Mo1 97.93(18) . .
S6 Ag7 S7 155.1(2) . .
S7 Ag7 Ag7 53.92(12) . 6_556
S7 Ag7 Ag10 102.82(18) . .
S7 Ag7 Ag11 146.0(2) . .
S7 Ag7 Ag16 47.34(14) . .
S7 Ag7 Mo1 94.40(18) . .
Ag7 Ag7A Ag10 119.4(3) . .
Ag7 Ag7A Ag16 96.7(3) . .
Ag7 Ag7A O1A 171.9(10) . .
Ag7 Ag7A S6 68.8(2) . .
Ag7 Ag7A S7 68.1(3) . .
Ag10 Ag7A Ag16 85.5(2) . .
Ag10 Ag7A O1A 66.8(11) . .
Ag10 Ag7A S6 68.9(2) . .
Ag10 Ag7A S7 138.9(3) . .
O1A Ag7A Ag16 88.7(7) . .
O1A Ag7A S6 111.1(9) . .
O1A Ag7A S7 111.1(10) . .
S6 Ag7A Ag16 136.1(2) . .
S6 Ag7A S7 136.8(3) . .
S7 Ag7A Ag16 53.68(17) . .
Ag8A Ag8 Ag16 145.4(3) . .
Ag8A Ag8 Ag16 145.4(3) . 6_556
Ag8A Ag8 O3 79.5(9) . .
Ag8A Ag8 S8 100.4(3) . .
Ag8A Ag8 S8 100.4(3) . 6_556
Ag16 Ag8 Ag16 62.15(9) 6_556 .
O3 Ag8 Ag16 85.2(4) . 6_556
O3 Ag8 Ag16 85.2(4) . .
O3 Ag8 S8 106.77(14) . 6_556
O3 Ag8 S8 106.77(14) . .
S8 Ag8 Ag16 54.77(14) . .
S8 Ag8 Ag16 54.77(14) 6_556 6_556
S8 Ag8 Ag16 113.73(17) 6_556 .
S8 Ag8 Ag16 113.73(17) . 6_556
S8 Ag8 S8 143.1(3) 6_556 .
Ag1A Ag8A Ag1A 125.4(6) 2_765 5_766
Ag1C Ag8A Ag1A 93.6(4) 5_766 5_766
Ag1C Ag8A Ag1A 93.6(4) 5_766 2_765
Ag8 Ag8A Ag1A 108.4(4) . 2_765
Ag8 Ag8A Ag1A 108.4(4) . 5_766
Ag8 Ag8A Ag1C 128.5(10) . 5_766
Ag8 Ag8A O3 76.7(10) . .
Ag8 Ag8A S8 59.7(4) . 6_556
Ag8 Ag8A S8 59.7(4) . .
O3 Ag8A Ag1A 113.3(3) . 2_765
O3 Ag8A Ag1A 113.3(3) . 5_766
O3 Ag8A Ag1C 51.8(6) . 5_766
O3 Ag8A S8 96.1(5) . .
O3 Ag8A S8 96.1(5) . 6_556
S8 Ag8A Ag1A 145.5(5) 6_556 2_765
S8 Ag8A Ag1A 145.5(5) . 5_766
S8 Ag8A Ag1A 49.0(2) . 2_765
S8 Ag8A Ag1A 49.0(2) 6_556 5_766
S8 Ag8A Ag1C 119.5(3) . 5_766
S8 Ag8A Ag1C 119.5(3) 6_556 5_766
S8 Ag8A S8 112.7(6) 6_556 .
Ag9A Ag9 Ag10 72.8(2) . .
Ag9A Ag9 Ag16 85.9(2) . .
Ag9A Ag9 O2A 130.2(9) . .
Ag9A Ag9 O19 140.5(9) . .
Ag9A Ag9 S8 76.4(3) . .
Ag10 Ag9 Ag16 64.71(11) . .
O2A Ag9 Ag10 65.6(10) . .
O2A Ag9 Ag16 52.5(9) . .
O2A Ag9 O19 89.2(12) . .
O2A Ag9 S8 93.4(11) . .
O19 Ag9 Ag10 139.1(10) . .
O19 Ag9 Ag16 125.2(6) . .
O19 Ag9 S8 102.4(9) . .
S8 Ag9 Ag10 110.46(18) . .
S8 Ag9 Ag16 52.25(13) . .
Ag1 Ag9A Ag2 75.45(16) 2_765 2_765
Ag1 Ag9A Ag2A 72.24(15) 2_765 2_765
Ag1 Ag9A Ag6A 139.3(2) 2_765 .
Ag1 Ag9A Ag10 158.9(2) 2_765 .
Ag1 Ag9A Ag16 102.72(14) 2_765 .
Ag1 Ag9A Mo1A 84.01(17) 2_765 .
Ag1 Ag9A S8 57.99(16) 2_765 .
Ag2A Ag9A Ag2 23.99(11) 2_765 2_765
Ag2A Ag9A Ag6A 107.56(18) 2_765 .
Ag2A Ag9A Ag10 127.87(19) 2_765 .
Ag2A Ag9A Ag16 151.1(2) 2_765 .
Ag2A Ag9A Mo1A 121.5(2) 2_765 .
Ag6A Ag9A Ag2 89.58(18) . 2_765
Ag6A Ag9A Ag16 94.71(16) . .
Ag9 Ag9A Ag1 110.2(3) . 2_765
Ag9 Ag9A Ag2 106.2(3) . 2_765
Ag9 Ag9A Ag2A 84.9(2) . 2_765
Ag9 Ag9A Ag6A 110.3(3) . .
Ag9 Ag9A Ag10 80.8(3) . .
Ag9 Ag9A Ag16 69.9(2) . .
Ag9 Ag9A Mo1A 153.3(3) . .
Ag9 Ag9A O5 116.6(4) . .
Ag9 Ag9A S1 88.6(3) . 2_765
Ag9 Ag9A S8 72.0(3) . .
Ag10 Ag9A Ag2 119.81(18) . 2_765
Ag10 Ag9A Ag6A 37.03(13) . .
Ag10 Ag9A Ag16 63.25(14) . .
Ag10 Ag9A Mo1A 79.30(13) . .
Ag16 Ag9A Ag2 175.01(18) . 2_765
Mo1A Ag9A Ag2 99.12(19) . 2_765
Mo1A Ag9A Ag6A 60.89(12) . .
Mo1A Ag9A Ag16 85.22(12) . .
O5 Ag9A Ag1 107.1(3) . 2_765
O5 Ag9A Ag2 131.9(3) . 2_765
O5 Ag9A Ag2A 155.9(4) . 2_765
O5 Ag9A Ag6A 56.5(3) . .
O5 Ag9A Ag10 52.0(3) . .
O5 Ag9A Ag16 53.0(3) . .
O5 Ag9A Mo1A 36.8(3) . .
O5 Ag9A S8 87.7(3) . .
S1 Ag9A Ag1 128.8(3) 2_765 2_765
S1 Ag9A Ag2 53.48(19) 2_765 2_765
S1 Ag9A Ag2A 62.33(18) 2_765 2_765
S1 Ag9A Ag6A 48.67(18) 2_765 .
S1 Ag9A Ag10 67.4(2) 2_765 .
S1 Ag9A Ag16 128.4(3) 2_765 .
S1 Ag9A Mo1A 100.0(2) 2_765 .
S1 Ag9A O5 105.2(4) 2_765 .
S1 Ag9A S8 160.3(3) 2_765 .
S8 Ag9A Ag2 127.2(2) . 2_765
S8 Ag9A Ag2A 110.5(2) . 2_765
S8 Ag9A Ag6A 141.9(2) . .
S8 Ag9A Ag10 112.0(2) . .
S8 Ag9A Ag16 49.09(14) . .
S8 Ag9A Mo1A 99.24(19) . .
Ag6 Ag10 Ag7 107.35(13) . .
Ag6 Ag10 Ag9 103.43(16) . .
Ag6 Ag10 Ag9A 85.09(16) . .
Ag6 Ag10 Ag16 140.14(12) . .
Ag6 Ag10 S1 53.43(15) . 2_765
Ag6A Ag10 Ag6 10.80(14) . .
Ag6A Ag10 Ag7 101.44(19) . .
Ag6A Ag10 Ag9 99.8(2) . .
Ag6A Ag10 Ag9A 78.5(2) . .
Ag6A Ag10 Ag16 129.59(18) . .
Ag6A Ag10 O1 144.5(12) . .
Ag6A Ag10 O1A 152.5(8) . .
Ag6A Ag10 O5 77.4(3) . .
Ag6A Ag10 S1 54.0(2) . 2_765
Ag6A Ag10 S6 62.1(2) . .
Ag7 Ag10 Ag9 121.30(14) . .
Ag7 Ag10 Ag9A 110.73(15) . .
Ag7 Ag10 Ag16 65.26(11) . .
Ag7 Ag10 S1 145.17(16) . 2_765
Ag7A Ag10 Ag6 129.6(2) . .
Ag7A Ag10 Ag6A 126.0(3) . .
Ag7A Ag10 Ag7 26.35(17) . .
Ag7A Ag10 Ag9 118.0(2) . .
Ag7A Ag10 Ag9A 120.7(2) . .
Ag7A Ag10 Ag16 59.62(19) . .
Ag7A Ag10 O1 80.0(11) . .
Ag7A Ag10 O1A 64.5(9) . .
Ag7A Ag10 O5 78.3(3) . .
Ag7A Ag10 S1 166.5(2) . 2_765
Ag7A Ag10 S6 68.4(2) . .
Ag9 Ag10 Ag16 59.06(8) . .
Ag9A Ag10 Ag9 26.42(13) . .
Ag9A Ag10 Ag16 64.16(11) . .
Ag9A Ag10 S1 46.26(14) . 2_765
O1 Ag10 Ag6 134.1(12) . .
O1 Ag10 Ag7 106.3(10) . .
O1 Ag10 Ag9 84.4(10) . .
O1 Ag10 Ag9A 110.8(10) . .
O1 Ag10 Ag16 82.8(12) . .
O1 Ag10 O1A 15.7(11) . .
O1 Ag10 O5 136.3(12) . .
O1 Ag10 S1 106.8(10) . 2_765
O1 Ag10 S6 120.7(10) . .
O1A Ag10 Ag6 141.8(8) . .
O1A Ag10 Ag7 90.8(9) . .
O1A Ag10 Ag9 94.5(6) . .
O1A Ag10 Ag9A 120.1(6) . .
O1A Ag10 Ag16 77.9(8) . .
O1A Ag10 O5 129.5(9) . .
O1A Ag10 S1 122.6(8) . 2_765
O1A Ag10 S6 109.4(7) . .
O5 Ag10 Ag6 88.2(3) . .
O5 Ag10 Ag7 59.3(3) . .
O5 Ag10 Ag9 73.3(3) . .
O5 Ag10 Ag9A 53.2(3) . .
O5 Ag10 Ag16 53.5(3) . .
O5 Ag10 S1 88.9(3) . 2_765
O5 Ag10 S6 85.1(3) . .
S1 Ag10 Ag9 52.71(14) 2_765 .
S1 Ag10 Ag16 108.96(14) 2_765 .
S6 Ag10 Ag6 62.20(16) . .
S6 Ag10 Ag7 52.89(15) . .
S6 Ag10 Ag9 154.81(18) . .
S6 Ag10 Ag9A 128.44(19) . .
S6 Ag10 Ag16 117.40(18) . .
S6 Ag10 S1 115.5(2) . 2_765
Ag7 Ag11 Ag11 86.70(9) . 6_556
Ag7 Ag11 Ag12 100.19(13) . .
Ag7 Ag11 Ag13 103.24(14) . .
Ag12 Ag11 Ag11 149.94(7) . 6_556
Ag12 Ag11 Ag13 59.15(7) . .
Ag13 Ag11 Ag11 90.80(6) . 6_556
S5 Ag11 Ag7 116.8(2) . .
S5 Ag11 Ag11 47.22(18) . 6_556
S5 Ag11 Ag12 105.1(2) . .
S5 Ag11 Ag13 50.7(2) . .
S5 Ag11 S6 149.5(3) . .
S6 Ag11 Ag7 54.46(16) . .
S6 Ag11 Ag11 141.04(15) . 6_556
S6 Ag11 Ag12 55.23(14) . .
S6 Ag11 Ag13 100.28(15) . .
Ag4 Ag12 Ag4A 12.43(7) . .
Ag6 Ag12 Ag4 63.50(12) . .
Ag6 Ag12 Ag4A 66.46(12) . .
Ag6 Ag12 Ag6A 19.52(11) . .
Ag6 Ag12 Ag11 114.42(13) . .
Ag6 Ag12 Ag13 120.98(10) . .
Ag6A Ag12 Ag4 76.88(13) . .
Ag6A Ag12 Ag4A 76.27(12) . .
Ag11 Ag12 Ag4 155.55(17) . .
Ag11 Ag12 Ag4A 143.24(16) . .
Ag11 Ag12 Ag6A 96.25(14) . .
Ag11 Ag12 Ag13 63.45(8) . .
Ag13 Ag12 Ag4 95.85(14) . .
Ag13 Ag12 Ag4A 84.24(14) . .
Ag13 Ag12 Ag6A 107.50(11) . .
O16 Ag12 Ag4 72.1(9) . .
O16 Ag12 Ag4A 84.4(9) . .
O16 Ag12 Ag6 78.3(9) . .
O16 Ag12 Ag6A 95.9(9) . .
O16 Ag12 Ag11 132.3(9) . .
O16 Ag12 Ag13 150.7(8) . .
O16 Ag12 S4 102.4(9) . .
O16 Ag12 S6 106.1(8) . .
S4 Ag12 Ag4 52.64(18) . .
S4 Ag12 Ag4A 45.63(17) . .
S4 Ag12 Ag6 111.04(16) . .
S4 Ag12 Ag6A 115.46(16) . .
S4 Ag12 Ag11 113.20(18) . .
S4 Ag12 Ag13 51.74(17) . .
S6 Ag12 Ag4 125.46(16) . .
S6 Ag12 Ag4A 124.32(15) . .
S6 Ag12 Ag6 62.96(15) . .
S6 Ag12 Ag6A 48.68(15) . .
S6 Ag12 Ag11 53.80(14) . .
S6 Ag12 Ag13 102.60(13) . .
S6 Ag12 S4 148.4(2) . .
Ag11 Ag13 Ag13 89.20(6) . 6_556
Ag12 Ag13 Ag11 57.40(7) . .
Ag12 Ag13 Ag13 146.59(5) . 6_556
O6 Ag13 Ag11 97.3(3) . .
O6 Ag13 Ag12 97.0(3) . .
O6 Ag13 Ag13 87.4(3) . 6_556
O6 Ag13 O11 82.0(5) . .
O6 Ag13 S4 104.6(3) . .
O6 Ag13 S5 113.2(3) . .
O11 Ag13 Ag11 137.4(3) . .
O11 Ag13 Ag12 165.2(3) . .
O11 Ag13 Ag13 48.2(3) . 6_556
S4 Ag13 Ag11 110.37(19) . .
S4 Ag13 Ag12 54.88(18) . .
S4 Ag13 Ag13 155.02(17) . 6_556
S4 Ag13 O11 111.0(4) . .
S5 Ag13 Ag11 49.3(2) . .
S5 Ag13 Ag12 102.26(19) . .
S5 Ag13 Ag13 46.88(16) . 6_556
S5 Ag13 O11 91.6(4) . .
S5 Ag13 S4 138.3(2) . .
Ag1A Ag14 Ag1 22.4(2) . .
Ag3A Ag14 Ag1 86.34(13) . .
Ag3A Ag14 Ag1A 105.2(2) . .
Ag4A Ag14 Ag1 135.58(12) . .
Ag4A Ag14 Ag1A 153.9(2) . .
Ag4A Ag14 Ag3A 49.46(15) . .
O9 Ag14 Ag1 93.1(3) . .
O9 Ag14 Ag1A 110.3(4) . .
O9 Ag14 Ag3A 70.8(3) . .
O9 Ag14 Ag4A 70.7(3) . .
O9 Ag14 O12 88.1(5) . .
O9 Ag14 S2 107.1(3) . .
O9 Ag14 S4 99.2(3) . .
O12 Ag14 Ag1 56.7(4) . .
O12 Ag14 Ag1A 46.7(4) . .
O12 Ag14 Ag3A 136.7(4) . .
O12 Ag14 Ag4A 154.6(4) . .
O12 Ag14 S2 103.6(4) . .
S2 Ag14 Ag1 48.30(13) . .
S2 Ag14 Ag1A 58.2(2) . .
S2 Ag14 Ag3A 52.06(18) . .
S2 Ag14 Ag4A 96.08(16) . .
S4 Ag14 Ag1 167.52(15) . .
S4 Ag14 Ag1A 146.1(3) . .
S4 Ag14 Ag3A 99.8(2) . .
S4 Ag14 Ag4A 52.40(19) . .
S4 Ag14 O12 121.1(4) . .
S4 Ag14 S2 128.5(2) . .
Ag3 Ag15 Ag3 114.1(3) 2_765 .
Ag3 Ag15 Ag3A 12.18(9) . .
Ag3 Ag15 Ag3A 103.1(3) . 2_765
Ag3 Ag15 Ag3A 12.17(9) 2_765 2_765
Ag3 Ag15 Ag3A 103.1(3) 2_765 .
Ag3A Ag15 Ag3A 92.8(3) . 2_765
O15 Ag15 Ag3 80.0(5) 2_765 2_765
O15 Ag15 Ag3 148.6(6) 2_765 .
O15 Ag15 Ag3 80.0(5) . .
O15 Ag15 Ag3 148.6(6) . 2_765
O15 Ag15 Ag3A 145.5(6) 2_765 .
O15 Ag15 Ag3A 145.5(6) . 2_765
O15 Ag15 Ag3A 92.1(5) 2_765 2_765
O15 Ag15 Ag3A 92.1(5) . .
O15 Ag15 O15 102.8(10) 2_765 .
S3 Ag15 Ag3 108.64(19) 2_765 .
S3 Ag15 Ag3 52.43(15) . .
S3 Ag15 Ag3 108.64(19) . 2_765
S3 Ag15 Ag3 52.43(15) 2_765 2_765
S3 Ag15 Ag3A 106.8(2) . 2_765
S3 Ag15 Ag3A 106.8(2) 2_765 .
S3 Ag15 Ag3A 48.97(16) 2_765 2_765
S3 Ag15 Ag3A 48.97(16) . .
S3 Ag15 O15 97.1(6) . 2_765
S3 Ag15 O15 102.1(6) 2_765 2_765
S3 Ag15 O15 97.1(6) 2_765 .
S3 Ag15 O15 102.1(6) . .
S3 Ag15 S3 149.1(3) . 2_765
Ag7A Ag16 Ag7 26.10(12) . .
Ag7A Ag16 Ag8 137.52(13) . .
Ag7A Ag16 Ag9 90.75(14) . .
Ag7A Ag16 Ag9A 85.94(15) . .
Ag7A Ag16 Ag10 34.91(14) . .
Ag7A Ag16 Ag16 108.81(12) . 6_556
Ag8 Ag16 Ag7 112.77(10) . .
Ag8 Ag16 Ag9 99.58(8) . .
Ag8 Ag16 Ag9A 87.20(11) . .
Ag8 Ag16 Ag10 130.73(10) . .
Ag8 Ag16 Ag16 58.92(4) . 6_556
Ag9 Ag16 Ag7 106.12(10) . .
Ag9 Ag16 Ag9A 24.21(11) . .
Ag9 Ag16 Ag10 56.22(9) . .
Ag9A Ag16 Ag7 92.21(11) . .
Ag10 Ag16 Ag7 52.14(9) . .
Ag10 Ag16 Ag9A 52.58(11) . .
Ag16 Ag16 Ag7 88.89(7) 6_556 .
Ag16 Ag16 Ag9 157.80(6) 6_556 .
Ag16 Ag16 Ag9A 143.28(10) 6_556 .
Ag16 Ag16 Ag10 141.03(7) 6_556 .
O2 Ag16 Ag7 106.7(7) . .
O2 Ag16 Ag7A 81.4(7) . .
O2 Ag16 Ag8 140.5(7) . .
O2 Ag16 Ag9 67.0(10) . .
O2 Ag16 Ag9A 89.7(10) . .
O2 Ag16 Ag10 74.2(8) . .
O2 Ag16 Ag16 125.0(10) . 6_556
O2 Ag16 O2A 18.8(12) . .
O2 Ag16 S7 102.1(9) . .
O2 Ag16 S8 99.5(9) . .
O2A Ag16 Ag7 103.1(10) . .
O2A Ag16 Ag7A 77.1(10) . .
O2A Ag16 Ag8 138.7(9) . .
O2A Ag16 Ag9 49.4(9) . .
O2A Ag16 Ag9A 71.2(10) . .
O2A Ag16 Ag10 60.3(11) . .
O2A Ag16 Ag16 143.8(11) . 6_556
O2A Ag16 S8 89.6(9) . .
S7 Ag16 Ag7 47.78(14) . .
S7 Ag16 Ag7A 58.93(16) . .
S7 Ag16 Ag8 105.37(12) . .
S7 Ag16 Ag9 149.49(13) . .
S7 Ag16 Ag9A 139.96(16) . .
S7 Ag16 Ag10 93.76(13) . .
S7 Ag16 Ag16 51.73(10) . 6_556
S7 Ag16 O2A 113.8(9) . .
S7 Ag16 S8 156.35(18) . .
S8 Ag16 Ag7 132.94(14) . .
S8 Ag16 Ag7A 134.80(18) . .
S8 Ag16 Ag8 51.06(14) . .
S8 Ag16 Ag9 50.64(14) . .
S8 Ag16 Ag9A 49.02(14) . .
S8 Ag16 Ag10 101.34(15) . .
S8 Ag16 Ag16 107.17(13) . 6_556
C2 C1 C3 99.0(8) . .
C2 C1 S1 110(3) . .
C3 C1 S1 102(3) . .
C2A C1 S1 103(3) . .
C3A C1 S1 96(3) . .
C3A C1 C2A 99.1(8) . .
C6 C5 S2 123(3) . .
C6 C5 C4 99.5(8) . .
C4 C5 S2 113(3) . .
C6A C5 S2 105(3) . .
C6A C5 C4A 99.3(8) . .
C4A C5 S2 108.3(9) . .
O14 C8 C7 120.8(13) . .
O14 C8 O15 121(3) . .
O15 C8 C7 118(3) . .
C9 C10 S3 107(3) . .
C11 C10 C9 99.0(9) . .
C11 C10 S3 116(3) . .
C12 C13 C14 110(3) . .
C12 C13 S4 114(2) . .
C14 C13 S4 102.9(19) . .
O16 C15 C16 104(4) . .
O17 C15 C16 115(4) . .
O17 C15 O16 131(5) . .
O16A C15A C16A 113.8(12) . .
O16A C15A O17A 132.6(19) . .
O17A C15A C16A 113.6(12) . .
C15A C16A O17A 29.2(6) . .
C18 C17 C19 107(3) . .
C18 C17 S6 108(3) . .
C19 C17 S6 108.0(19) . .
O1 C20 C21 117(3) . .
O1 C20 O1A 25(2) . .
O1 C20 O2 133(3) . .
O1 C20 O2A 118(4) . .
O1A C20 C21 121(3) . .
O1A C20 O2 116.7(11) . .
O2 C20 C21 108(3) . .
O2A C20 C21 122(3) . .
O2A C20 O1A 118(3) . .
O2A C20 O2 34(2) . .
C22 C23 S8 107.5(9) . .
C24 C23 C22 98.6(8) . .
C24 C23 S8 107.8(9) . .
C22A C23A C24A 98.8(9) . .
C22A C23A S8 112(4) . .
C24A C23A S8 101(4) . .
O19 C25 C26 101(2) . .
O19 C25 O20 137.8(18) . .
O20 C25 C26 120.5(12) . .
C26 C26 C25 145(6) 2_665 .
C27 C28 C29 110(2) . 6_556
C27 C28 C29 110(2) . .
C27 C28 S7 110(2) . .
C29 C28 C29 100(5) 6_556 .
C29 C28 S7 113.4(9) . .
C29 C28 S7 113.4(9) 6_556 .
C30 C31 C32 112.7(8) . .
C30 C31 S5 123.6(8) . .
C32 C31 S5 123.7(8) . .
O21 C35 C34 119.9(9) . .
O21 C35 O22 120.4(10) . .
O22 C35 C34 119.7(9) . .
Mo1 Mo1 Ag7 96.40(9) 6_556 .
Mo1A Mo1 Ag7 112.60(16) . .
Mo1A Mo1 Mo1 150.82(12) . 6_556
Mo1A Mo1 O4 149.4(6) . .
O3 Mo1 Ag7 123.9(5) . .
O3 Mo1 Mo1 51.6(3) . 6_556
O3 Mo1 Mo1A 109.7(4) . .
O3 Mo1 O4 100.6(7) . .
O4 Mo1 Ag7 49.1(4) . .
O4 Mo1 Mo1 52.9(4) . 6_556
O5 Mo1 Ag7 64.6(4) . .
O5 Mo1 Mo1 142.6(4) . 6_556
O5 Mo1 Mo1A 60.0(4) . .
O5 Mo1 O3 110.9(6) . .
O5 Mo1 O4 113.3(6) . .
O6 Mo1 Ag7 123.2(4) . .
O6 Mo1 Mo1 104.2(4) . 6_556
O6 Mo1 Mo1A 57.5(4) . .
O6 Mo1 O3 110.1(7) . .
O6 Mo1 O4 108.1(8) . .
O6 Mo1 O5 113.1(6) . .
Ag9A Mo1A Ag6A 61.82(14) . .
Mo1 Mo1A Ag6A 105.51(17) . .
Mo1 Mo1A Ag9A 104.82(17) . .
Mo1 Mo1A Mo2 161.30(19) . .
Mo1 Mo1A O8 140.5(4) . .
Mo2 Mo1A Ag6A 92.07(15) . .
Mo2 Mo1A Ag9A 88.92(16) . .
O5 Mo1A Ag6A 59.9(4) . .
O5 Mo1A Ag9A 53.1(4) . .
O5 Mo1A Mo1 58.0(4) . .
O5 Mo1A Mo2 139.5(4) . .
O5 Mo1A O8 107.7(5) . .
O6 Mo1A Ag6A 120.7(4) . .
O6 Mo1A Ag9A 162.5(4) . .
O6 Mo1A Mo1 57.7(4) . .
O6 Mo1A Mo2 107.9(4) . .
O6 Mo1A O5 111.5(6) . .
O6 Mo1A O7 116.5(6) . .
O6 Mo1A O8 106.5(6) . .
O7 Mo1A Ag6A 120.8(5) . .
O7 Mo1A Ag9A 68.7(4) . .
O7 Mo1A Mo1 117.1(5) . .
O7 Mo1A Mo2 55.8(4) . .
O7 Mo1A O5 111.5(6) . .
O7 Mo1A O8 102.4(6) . .
O8 Mo1A Ag6A 47.9(4) . .
O8 Mo1A Ag9A 87.8(4) . .
O8 Mo1A Mo2 50.7(4) . .
Ag5A Mo2 Ag4A 70.85(14) . .
Mo1A Mo2 Ag4A 104.15(15) . .
Mo1A Mo2 Ag5A 106.05(14) . .
Mo2A Mo2 Ag4A 99.33(16) . .
Mo2A Mo2 Ag5A 107.98(17) . .
Mo2A Mo2 Mo1A 143.41(19) . .
O7 Mo2 Ag4A 156.1(4) . .
O7 Mo2 Ag5A 111.8(4) . .
O7 Mo2 Mo1A 51.9(4) . .
O7 Mo2 Mo2A 102.1(4) . .
O8 Mo2 Ag4A 53.3(5) . .
O8 Mo2 Ag5A 66.5(4) . .
O8 Mo2 Mo1A 57.2(5) . .
O8 Mo2 Mo2A 152.6(5) . .
O8 Mo2 O7 104.8(6) . .
O8 Mo2 O9 111.9(6) . .
O9 Mo2 Ag4A 77.4(4) . .
O9 Mo2 Ag5A 140.1(4) . .
O9 Mo2 Mo1A 104.6(4) . .
O9 Mo2 Mo2A 53.9(4) . .
O9 Mo2 O7 107.0(6) . .
O10 Mo2 Ag4A 93.0(6) . .
O10 Mo2 Ag5A 51.0(6) . .
O10 Mo2 Mo1A 145.0(5) . .
O10 Mo2 Mo2A 59.1(5) . .
O10 Mo2 O7 107.1(6) . .
O10 Mo2 O8 116.5(7) . .
O10 Mo2 O9 108.9(6) . .
Ag3A Mo2A Ag3A 101.1(3) . 2_765
Mo2 Mo2A Ag3A 99.87(16) . 2_765
Mo2 Mo2A Ag3A 88.29(16) . .
Mo2 Mo2A Ag3A 88.29(16) 2_765 2_765
Mo2 Mo2A Ag3A 99.87(16) 2_765 .
Mo2 Mo2A Mo2 167.2(3) 2_765 .
O9 Mo2A Ag3A 156.7(4) 2_765 .
O9 Mo2A Ag3A 156.7(4) . 2_765
O9 Mo2A Ag3A 77.0(4) . .
O9 Mo2A Ag3A 77.0(4) 2_765 2_765
O9 Mo2A Mo2 114.9(4) 2_765 .
O9 Mo2A Mo2 57.1(4) 2_765 2_765
O9 Mo2A Mo2 57.1(4) . .
O9 Mo2A Mo2 114.9(4) . 2_765
O9 Mo2A O9 113.8(9) . 2_765
O9 Mo2A O10 113.8(6) 2_765 .
O9 Mo2A O10 106.3(6) 2_765 2_765
O9 Mo2A O10 113.8(6) . 2_765
O9 Mo2A O10 106.3(6) . .
O10 Mo2A Ag3A 80.3(5) . .
O10 Mo2A Ag3A 80.3(5) 2_765 2_765
O10 Mo2A Ag3A 51.0(5) 2_765 .
O10 Mo2A Ag3A 51.0(5) . 2_765
O10 Mo2A Mo2 53.1(4) 2_765 2_765
O10 Mo2A Mo2 137.7(5) . 2_765
O10 Mo2A Mo2 137.7(5) 2_765 .
O10 Mo2A Mo2 53.1(4) . .
O10 Mo2A O10 102.2(8) 2_765 .
O12 Mo3 O11 107.4(7) 6_556 .
O12 Mo3 O11 107.4(7) . .
O12 Mo3 O12 115.0(14) . 6_556
O13 Mo3 O11 107.5(10) . .
O13 Mo3 O12 109.6(6) . 6_556
O13 Mo3 O12 109.6(6) . .
C20 O1 Ag10 118(3) . .
O1A O1 Ag10 86(6) . .
O1A O1 C20 99(7) . .
Ag7A O1A Ag10 48.7(8) . .
C20 O1A Ag7A 122.3(17) . .
C20 O1A Ag10 105(2) . .
O1 O1A Ag7A 126(7) . .
O1 O1A Ag10 79(6) . .
O1 O1A C20 55(5) . .
C20 O2 Ag16 124.0(19) . .
O2A O2 Ag16 92(4) . .
O2A O2 C20 57(3) . .
Ag9 O2A Ag16 78.1(10) . .
C20 O2A Ag9 131(4) . .
C20 O2A Ag16 126(3) . .
O2 O2A Ag9 140(5) . .
O2 O2A Ag16 69(4) . .
O2 O2A C20 88(4) . .
Ag1C O3 Ag8A 76.3(7) 5_766 .
Ag8 O3 Ag1C 100.1(7) . 5_766
Ag8 O3 Ag8A 23.8(4) . .
Mo1 O3 Ag1C 112.7(7) . 5_766
Mo1 O3 Ag1C 112.7(7) 6_556 5_766
Mo1 O3 Ag8 127.1(6) 6_556 .
Mo1 O3 Ag8 127.1(6) . .
Mo1 O3 Ag8A 138.9(4) . .
Mo1 O3 Ag8A 138.9(4) 6_556 .
Mo1 O3 Mo1 76.9(7) . 6_556
Ag7 O4 Ag7 84.4(6) 6_556 .
Mo1 O4 Ag7 89.7(5) . .
Mo1 O4 Ag7 143.7(14) . 6_556
Mo1 O4 Ag7 89.7(5) 6_556 6_556
Mo1 O4 Ag7 143.7(14) 6_556 .
Mo1 O4 Mo1 74.2(8) 6_556 .
Ag10 O5 Ag9A 74.8(4) . .
Mo1 O5 Ag9A 138.4(6) . .
Mo1 O5 Ag10 146.7(7) . .
Mo1 O5 Mo1A 62.0(4) . .
Mo1A O5 Ag9A 90.1(5) . .
Mo1A O5 Ag10 128.9(6) . .
Ag2C O6 Ag1B 36.7(2) . .
Ag13 O6 Ag1B 102.8(5) . .
Ag13 O6 Ag2C 103.0(5) . .
Mo1 O6 Ag1B 130.2(6) . .
Mo1 O6 Ag2C 108.0(6) . .
Mo1 O6 Ag13 123.0(6) . .
Mo1A O6 Ag1B 102.6(5) . .
Mo1A O6 Ag2C 123.4(6) . .
Mo1A O6 Ag13 128.7(6) . .
Mo1A O6 Mo1 64.8(4) . .
Ag2B O7 Ag1 103.9(5) 2_765 2_765
Mo1A O7 Ag1 129.6(7) . 2_765
Mo1A O7 Ag2B 114.3(6) . 2_765
Mo1A O7 Mo2 72.3(5) . .
Mo2 O7 Ag1 125.1(7) . 2_765
Mo2 O7 Ag2B 108.9(6) . 2_765
Ag4A O8 Ag6 93.6(5) . .
Ag4A O8 Ag6A 118.8(6) . .
Ag6A O8 Ag6 25.63(19) . .
Mo1A O8 Ag4A 142.8(6) . .
Mo1A O8 Ag6 119.7(6) . .
Mo1A O8 Ag6A 94.3(6) . .
Mo2 O8 Ag4A 89.0(6) . .
Mo2 O8 Ag6 147.3(7) . .
Mo2 O8 Ag6A 141.6(7) . .
Mo2 O8 Mo1A 72.0(4) . .
Ag1B O9 Ag14 98.0(5) . .
Mo2 O9 Ag1B 110.8(6) . .
Mo2 O9 Ag14 129.7(6) . .
Mo2A O9 Ag1B 121.8(7) . .
Mo2A O9 Ag14 127.7(6) . .
Mo2A O9 Mo2 69.0(4) . .
Ag3 O10 Ag2 62.5(3) 2_765 2_765
Ag3A O10 Ag2 75.0(4) 2_765 2_765
Ag3A O10 Ag3 16.37(18) 2_765 2_765
Ag5A O10 Ag2 48.0(3) . 2_765
Ag5A O10 Ag3 101.7(6) . 2_765
Ag5A O10 Ag3A 117.6(7) . 2_765
Mo2 O10 Ag2 116.7(6) . 2_765
Mo2 O10 Ag3 158.4(9) . 2_765
Mo2 O10 Ag3A 144.8(10) . 2_765
Mo2 O10 Ag5A 90.1(6) . .
Mo2 O10 Mo2A 67.8(5) . .
Mo2A O10 Ag2 158.6(9) . 2_765
Mo2A O10 Ag3 105.2(7) . 2_765
Mo2A O10 Ag3A 90.1(7) . 2_765
Mo2A O10 Ag5A 151.5(8) . .
Ag2C O11 Ag13 93.2(6) . .
Ag2C O11 Ag13 93.2(6) . 6_556
Ag13 O11 Ag13 83.6(7) . 6_556
Mo3 O11 Ag2C 102.3(9) . .
Mo3 O11 Ag13 135.6(5) . .
Mo3 O11 Ag13 135.6(5) . 6_556
Ag1A O12 Ag2B 112.9(7) . .
Ag1A O12 Ag14 80.3(6) . .
Ag2B O12 Ag14 94.0(7) . .
Mo3 O12 Ag1A 131.8(10) . .
Mo3 O12 Ag2B 107.1(7) . .
Mo3 O12 Ag14 123.0(10) . .
Ag2 O14 Ag3 80.7(10) . .
C8 O14 Ag2 145(3) . .
C8 O14 Ag3 130(2) . .
C8 O15 Ag15 111(2) . .
C15 O16 Ag12 115(3) . .
C15 O17 Ag6 122(3) . .
C15A O17A Ag6 120(3) . .
C15A O17A C16A 37.2(7) . .
C16A O17A Ag6 148(4) . .
C25 O19 Ag9 116(3) . .
Ag2 S1 Ag5 68.3(2) . 2_765
Ag2 S1 Ag10 147.1(2) . 2_765
Ag2A S1 Ag2 30.20(15) . .
Ag2A S1 Ag5 97.2(2) . 2_765
Ag2A S1 Ag6 146.0(2) . 2_765
Ag2A S1 Ag10 130.9(2) . 2_765
Ag5 S1 Ag10 125.7(2) 2_765 2_765
Ag5A S1 Ag2 45.27(17) 2_765 .
Ag5A S1 Ag2A 74.78(19) 2_765 .
Ag5A S1 Ag5 35.19(15) 2_765 2_765
Ag5A S1 Ag6 74.12(19) 2_765 2_765
Ag5A S1 Ag6A 88.3(2) 2_765 2_765
Ag5A S1 Ag10 126.4(2) 2_765 2_765
Ag6 S1 Ag2 119.1(3) 2_765 .
Ag6 S1 Ag5 63.38(19) 2_765 2_765
Ag6 S1 Ag10 62.43(17) 2_765 2_765
Ag6A S1 Ag2 128.4(3) 2_765 .
Ag6A S1 Ag2A 143.3(2) 2_765 .
Ag6A S1 Ag5 85.9(3) 2_765 2_765
Ag6A S1 Ag6 23.57(15) 2_765 2_765
Ag6A S1 Ag10 41.25(19) 2_765 2_765
Ag9A S1 Ag2 83.0(2) 2_765 .
Ag9A S1 Ag2A 66.66(19) 2_765 .
Ag9A S1 Ag5 134.1(3) 2_765 2_765
Ag9A S1 Ag5A 99.6(3) 2_765 2_765
Ag9A S1 Ag6 105.7(2) 2_765 2_765
Ag9A S1 Ag6A 85.0(3) 2_765 2_765
Ag9A S1 Ag10 66.3(2) 2_765 2_765
C1 S1 Ag2 100.6(8) . .
C1 S1 Ag2A 94.7(8) . .
C1 S1 Ag5 85.7(8) . 2_765
C1 S1 Ag5A 114.0(8) . 2_765
C1 S1 Ag6 110.2(9) . 2_765
C1 S1 Ag6A 121.9(9) . 2_765
C1 S1 Ag9A 136.0(8) . 2_765
C1 S1 Ag10 109.5(8) . 2_765
Ag1 S2 Ag1A 26.0(2) . .
Ag1 S2 Ag2 91.1(2) . .
Ag1 S2 Ag2A 78.35(18) . .
Ag1 S2 Ag3 129.3(2) . .
Ag1 S2 Ag3A 120.5(3) . .
Ag1 S2 Ag14 80.24(17) . .
Ag2 S2 Ag1A 115.3(3) . .
Ag2A S2 Ag1A 95.8(3) . .
Ag2A S2 Ag2 30.82(15) . .
Ag2A S2 Ag3 89.9(2) . .
Ag2A S2 Ag14 151.8(2) . .
Ag3 S2 Ag1A 149.1(3) . .
Ag3 S2 Ag2 60.7(2) . .
Ag3A S2 Ag1A 135.0(4) . .
Ag3A S2 Ag2 71.3(3) . .
Ag3A S2 Ag2A 101.9(3) . .
Ag3A S2 Ag3 16.38(13) . .
Ag3A S2 Ag14 73.7(3) . .
Ag14 S2 Ag1A 71.4(2) . .
Ag14 S2 Ag2 132.8(2) . .
Ag14 S2 Ag3 89.6(2) . .
C5 S2 Ag1 122.8(7) . .
C5 S2 Ag1A 101.1(7) . .
C5 S2 Ag2 116.1(8) . .
C5 S2 Ag2A 99.8(8) . .
C5 S2 Ag3 107.8(7) . .
C5 S2 Ag3A 115.8(7) . .
C5 S2 Ag14 107.2(8) . .
Ag3 S3 Ag3A 16.82(12) . .
Ag3 S3 Ag4 83.8(3) . .
Ag3 S3 Ag4A 73.3(3) . .
Ag3 S3 Ag5A 121.6(3) . .
Ag3 S3 Ag15 71.5(2) . .
Ag3A S3 Ag4A 58.8(3) . .
Ag3A S3 Ag5A 107.7(3) . .
Ag3A S3 Ag15 79.8(2) . .
Ag4 S3 Ag3A 71.5(3) . .
Ag4 S3 Ag4A 16.61(10) . .
Ag4 S3 Ag5A 83.5(2) . .
Ag4 S3 Ag15 148.0(3) . .
Ag4A S3 Ag5A 79.1(2) . .
Ag5 S3 Ag3 156.3(3) . .
Ag5 S3 Ag3A 140.3(4) . .
Ag5 S3 Ag4 85.9(3) . .
Ag5 S3 Ag4A 91.4(3) . .
Ag5 S3 Ag5A 35.65(15) . .
Ag5 S3 Ag15 108.7(2) . .
Ag15 S3 Ag4A 131.6(3) . .
Ag15 S3 Ag5A 92.20(18) . .
C10 S3 Ag3 116.5(17) . .
C10 S3 Ag3A 128.5(17) . .
C10 S3 Ag4 99.3(13) . .
C10 S3 Ag4A 115.3(13) . .
C10 S3 Ag5 86.2(16) . .
C10 S3 Ag5A 121.7(17) . .
C10 S3 Ag15 109.7(12) . .
Ag4A S4 Ag4 16.01(11) . .
Ag4A S4 Ag12 85.2(3) . .
Ag4A S4 Ag13 122.8(3) . .
Ag4A S4 Ag14 72.8(2) . .
Ag12 S4 Ag4 76.5(2) . .
Ag13 S4 Ag4 130.3(3) . .
Ag13 S4 Ag12 73.38(18) . .
Ag13 S4 Ag14 100.2(3) . .
Ag14 S4 Ag4 86.2(2) . .
Ag14 S4 Ag12 148.9(2) . .
C13 S4 Ag4 114.0(10) . .
C13 S4 Ag4A 125.6(9) . .
C13 S4 Ag12 103.5(11) . .
C13 S4 Ag13 110.9(9) . .
C13 S4 Ag14 107.1(10) . .
Ag11 S5 Ag11 85.6(4) 6_556 .
Ag11 S5 Ag13 80.01(13) 6_556 6_556
Ag11 S5 Ag13 139.0(4) . 6_556
Ag11 S5 Ag13 139.0(4) 6_556 .
Ag11 S5 Ag13 80.01(13) . .
Ag13 S5 Ag13 86.2(3) . 6_556
C31 S5 Ag11 112.3(10) . .
C31 S5 Ag11 112.3(10) . 6_556
C31 S5 Ag13 108.7(10) . .
C31 S5 Ag13 108.7(10) . 6_556
Ag6A S6 Ag6 20.97(15) . .
Ag6A S6 Ag7 103.1(3) . .
Ag6A S6 Ag7A 86.4(3) . .
Ag6A S6 Ag10 45.7(2) . .
Ag6A S6 Ag11 134.1(2) . .
Ag6A S6 Ag12 78.3(2) . .
Ag7 S6 Ag6 123.5(2) . .
Ag7 S6 Ag7A 34.16(17) . .
Ag7 S6 Ag10 70.40(19) . .
Ag7 S6 Ag11 69.72(19) . .
Ag7 S6 Ag12 124.1(2) . .
Ag7A S6 Ag6 106.4(2) . .
Ag7A S6 Ag10 42.74(19) . .
Ag10 S6 Ag6 64.23(17) . .
Ag11 S6 Ag6 131.5(2) . .
Ag11 S6 Ag7A 102.8(2) . .
Ag11 S6 Ag10 137.5(2) . .
Ag11 S6 Ag12 70.97(16) . .
Ag12 S6 Ag6 63.95(15) . .
Ag12 S6 Ag7A 148.9(2) . .
Ag12 S6 Ag10 123.0(2) . .
C17 S6 Ag6 106.7(12) . .
C17 S6 Ag6A 117.3(14) . .
C17 S6 Ag7 116.3(10) . .
C17 S6 Ag7A 99.8(10) . .
C17 S6 Ag10 104.8(13) . .
C17 S6 Ag11 105.4(14) . .
C17 S6 Ag12 111.3(10) . .
Ag7 S7 Ag7 72.2(2) 6_556 .
Ag7 S7 Ag7A 105.2(3) . 6_556
Ag7 S7 Ag7A 33.56(15) . .
Ag7 S7 Ag7A 105.2(3) 6_556 .
Ag7 S7 Ag7A 33.56(15) 6_556 6_556
Ag7A S7 Ag7A 136.9(4) . 6_556
Ag16 S7 Ag7 129.8(3) 6_556 .
Ag16 S7 Ag7 84.88(15) 6_556 6_556
Ag16 S7 Ag7 129.8(3) . 6_556
Ag16 S7 Ag7 84.88(15) . .
Ag16 S7 Ag7A 67.39(14) . .
Ag16 S7 Ag7A 140.1(3) . 6_556
Ag16 S7 Ag7A 67.39(14) 6_556 6_556
Ag16 S7 Ag7A 140.1(3) 6_556 .
Ag16 S7 Ag16 76.5(2) 6_556 .
C28 S7 Ag7 121.9(8) . .
C28 S7 Ag7 121.9(8) . 6_556
C28 S7 Ag7A 98.9(4) . 6_556
C28 S7 Ag7A 98.9(4) . .
C28 S7 Ag16 108.2(9) . 6_556
C28 S7 Ag16 108.2(9) . .
Ag1 S8 Ag1A 28.4(3) 2_765 2_765
Ag1 S8 Ag8A 85.1(3) 2_765 .
Ag1 S8 Ag9 82.57(19) 2_765 .
Ag1 S8 Ag9A 60.64(19) 2_765 .
Ag1 S8 Ag16 134.0(2) 2_765 .
Ag1A S8 Ag8A 75.0(4) 2_765 .
Ag1A S8 Ag9A 88.2(3) 2_765 .
Ag1A S8 Ag16 157.2(3) 2_765 .
Ag8 S8 Ag1 103.7(2) . 2_765
Ag8 S8 Ag1A 94.8(3) . 2_765
Ag8 S8 Ag8A 19.9(3) . .
Ag8 S8 Ag9 145.1(2) . .
Ag8 S8 Ag9A 123.4(2) . .
Ag8 S8 Ag16 74.17(16) . .
Ag9 S8 Ag1A 104.5(3) . 2_765
Ag9 S8 Ag8A 149.6(3) . .
Ag9 S8 Ag9A 31.59(16) . .
Ag9 S8 Ag16 77.11(18) . .
Ag9A S8 Ag8A 119.5(3) . .
Ag9A S8 Ag16 81.9(2) . .
Ag16 S8 Ag8A 92.1(4) . .
C23 S8 Ag1 109.0(8) . 2_765
C23 S8 Ag1A 87.2(8) . 2_765
C23 S8 Ag8 109.2(8) . .
C23 S8 Ag8A 109.7(8) . .
C23 S8 Ag9 100.6(8) . .
C23 S8 Ag9A 127.4(8) . .
C23 S8 Ag16 115.1(8) . .
C23A S8 Ag1 115.2(18) . 2_765
C23A S8 Ag1A 98.1(19) . 2_765
C23A S8 Ag8 118.9(19) . .
C23A S8 Ag8A 123(2) . .
C23A S8 Ag9A 116(2) . .
C23A S8 Ag16 104.6(19) . .

loop_
_geom_bond_atom_site_label_1
_geom_bond_atom_site_label_2
_geom_bond_distance
_geom_bond_site_symmetry_2
Ag1 Ag1A 1.211(11) .
Ag1 Ag2A 3.085(4) .
Ag1 Ag9A 2.505(6) 2_765
Ag1 Ag14 3.152(3) .
Ag1 O7 2.299(12) 2_765
Ag1 S2 2.388(6) .
Ag1 S8 2.437(5) 2_765
Ag1A Ag8A 3.193(12) 5_766
Ag1A Ag14 3.077(9) .
Ag1A O12 2.272(16) .
Ag1A S2 2.759(12) .
Ag1A S8 2.494(11) 2_765
Ag1B Ag1B 2.857(15) 2_765
Ag1B Ag1B 2.659(16) 6_556
Ag1B Ag1C 2.772(12) 5_766
Ag1B Ag1C 2.702(11) .
Ag1B Ag2B 2.345(7) 2_765
Ag1B Ag2B 3.133(8) 6_556
Ag1B Ag2B 1.571(8) .
Ag1B Ag2C 1.529(8) .
Ag1B O6 2.497(13) .
Ag1B O9 2.180(15) .
Ag1C Ag1B 2.772(12) 2_765
Ag1C Ag1B 2.772(12) 5_766
Ag1C Ag1B 2.702(11) 6_556
Ag1C Ag2B 1.588(5) 6_556
Ag1C Ag2B 1.588(5) .
Ag1C Ag2C 2.286(10) 5_766
Ag1C Ag2C 3.107(10) .
Ag1C Ag8A 2.846(18) 5_766
Ag1C O3 2.30(2) 5_766
Ag2 Ag2A 1.385(6) .
Ag2 Ag3 2.632(6) .
Ag2 Ag3A 2.984(8) .
Ag2 Ag5 3.028(7) 2_765
Ag2 Ag5A 1.958(6) 2_765
Ag2 Ag9A 3.319(7) 2_765
Ag2 O10 2.561(14) 2_765
Ag2 O14 1.63(3) .
Ag2 S1 2.687(7) .
Ag2 S2 2.676(7) .
Ag2A Ag5A 3.014(4) 2_765
Ag2A Ag9A 2.720(5) 2_765
Ag2A S1 2.624(6) .
Ag2A S2 2.494(6) .
Ag2B Ag1B 3.133(8) 6_556
Ag2B Ag1B 2.345(7) 2_765
Ag2B Ag2B 2.764(4) 6_556
Ag2B Ag2B 2.786(4) 2_765
Ag2B Ag2C 2.704(2) .
Ag2B Ag2C 2.809(3) 5_766
Ag2B O7 2.266(14) 2_765
Ag2B O12 2.414(17) .
Ag2C Ag1B 1.529(8) 6_556
Ag2C Ag1C 2.286(10) 5_766
Ag2C Ag2B 2.809(3) 5_766
Ag2C Ag2B 2.704(2) 6_556
Ag2C Ag2B 2.809(3) 2_765
Ag2C O6 2.342(11) 6_556
Ag2C O6 2.342(11) .
Ag2C O11 2.51(2) .
Ag3 Ag3A 0.713(5) .
Ag3 Ag4 3.246(7) .
Ag3 Ag4A 2.972(8) .
Ag3 Ag15 2.896(5) .
Ag3 O10 2.515(14) 2_765
Ag3 O14 2.35(3) .
Ag3 S2 2.529(7) .
Ag3 S3 2.421(6) .
Ag3A Ag4 2.857(8) .
Ag3A Ag4A 2.459(9) .
Ag3A Ag14 2.961(9) .
Ag3A Ag15 3.200(8) .
Ag3A Mo2A 3.000(9) .
Ag3A O10 2.333(16) 2_765
Ag3A S2 2.433(8) .
Ag3A S3 2.453(8) .
Ag4 Ag4A 0.731(4) .
Ag4 Ag5 3.305(6) .
Ag4 Ag6 3.213(6) .
Ag4 Ag12 3.210(5) .
Ag4 S3 2.437(7) .
Ag4 S4 2.623(8) .
Ag4A Ag5A 3.312(5) .
Ag4A Ag12 3.372(5) .
Ag4A Ag14 2.916(7) .
Ag4A Mo2 2.913(7) .
Ag4A O8 2.335(15) .
Ag4A S3 2.555(7) .
Ag4A S4 2.419(7) .
Ag5 Ag2 3.028(7) 2_765
Ag5 Ag5A 1.564(5) .
Ag5 Ag6 2.802(6) .
Ag5 S1 2.706(7) 2_765
Ag5 S3 2.414(7) .
Ag5A Ag2 1.958(6) 2_765
Ag5A Ag2A 3.014(4) 2_765
Ag5A Ag6 2.994(4) .
Ag5A Ag6A 3.285(5) .
Ag5A Mo2 2.799(4) .
Ag5A O10 2.176(17) .
Ag5A S1 2.325(7) 2_765
Ag5A S3 2.644(6) .
Ag6 Ag6A 1.051(6) .
Ag6 Ag10 2.899(6) .
Ag6 Ag12 2.873(4) .
Ag6 O8 2.392(11) .
Ag6 O17 2.21(3) .
Ag6 O17A 2.40(6) .
Ag6 S1 2.627(6) 2_765
Ag6 S6 2.848(7) .
Ag6A Ag9A 3.171(7) .
Ag6A Ag10 1.949(7) .
Ag6A Ag12 3.135(6) .
Ag6A Mo1A 3.143(5) .
Ag6A O8 2.338(12) .
Ag6A S1 2.391(7) 2_765
Ag6A S6 2.404(7) .
Ag7 Ag7 2.940(7) 6_556
Ag7 Ag7A 1.488(7) .
Ag7 Ag10 2.919(6) .
Ag7 Ag11 2.848(5) .
Ag7 Ag16 3.358(4) .
Ag7 Mo1 2.893(5) .
Ag7 O4 2.188(13) .
Ag7 S6 2.471(6) .
Ag7 S7 2.496(6) .
Ag7A Ag10 1.884(7) .
Ag7A Ag16 2.840(5) .
Ag7A O1A 2.27(3) .
Ag7A S6 2.582(7) .
Ag7A S7 2.635(6) .
Ag8 Ag8A 0.948(17) .
Ag8 Ag16 2.974(3) 6_556
Ag8 Ag16 2.974(3) .
Ag8 O3 2.284(15) .
Ag8 S8 2.404(6) 6_556
Ag8 S8 2.405(6) .
Ag8A Ag1A 3.193(12) 2_765
Ag8A Ag1A 3.193(12) 5_766
Ag8A Ag1C 2.846(18) 5_766
Ag8A O3 2.31(2) .
Ag8A S8 2.739(11) 6_556
Ag8A S8 2.739(11) .
Ag9 Ag9A 1.360(7) .
Ag9 Ag10 3.017(4) .
Ag9 Ag16 3.114(4) .
Ag9 O2A 2.42(4) .
Ag9 O19 2.43(4) .
Ag9 S8 2.469(6) .
Ag9A Ag1 2.505(6) 2_765
Ag9A Ag2 3.319(7) 2_765
Ag9A Ag2A 2.720(5) 2_765
Ag9A Ag10 2.919(6) .
Ag9A Ag16 3.308(5) .
Ag9A Mo1A 3.027(6) .
Ag9A O5 2.422(13) .
Ag9A S1 2.303(7) 2_765
Ag9A S8 2.523(7) .
Ag10 Ag16 3.282(4) .
Ag10 O1 2.27(4) .
Ag10 O1A 2.31(4) .
Ag10 O5 2.385(12) .
Ag10 S1 2.943(8) 2_765
Ag10 S6 2.590(6) .
Ag11 Ag11 3.268(5) 6_556
Ag11 Ag12 2.942(3) .
Ag11 Ag13 3.125(3) .
Ag11 S5 2.406(8) .
Ag11 S6 2.512(6) .
Ag12 Ag13 2.999(3) .
Ag12 O16 2.36(4) .
Ag12 S4 2.560(7) .
Ag12 S6 2.557(6) .
Ag13 Ag13 3.355(4) 6_556
Ag13 O6 2.325(12) .
Ag13 O11 2.517(16) .
Ag13 S4 2.457(7) .
Ag13 S5 2.454(7) .
Ag14 O9 2.354(12) .
Ag14 O12 2.49(2) .
Ag14 S2 2.502(5) .
Ag14 S4 2.496(7) .
Ag15 Ag3 2.896(5) 2_765
Ag15 Ag3A 3.200(8) 2_765
Ag15 O15 2.54(3) 2_765
Ag15 O15 2.54(3) .
Ag15 S3 2.536(6) .
Ag15 S3 2.536(6) 2_765
Ag16 Ag16 3.071(3) 6_556
Ag16 O2 2.36(3) .
Ag16 O2A 2.52(4) .
Ag16 S7 2.479(5) .
Ag16 S8 2.525(5) .
C1 C2 1.546(10) .
C1 C3 1.552(10) .
C1 S1 1.86(3) .
C1 C2A 1.548(10) .
C1 C3A 1.545(10) .
C5 C6 1.543(10) .
C5 S2 1.841(10) .
C5 C4 1.545(10) .
C5 C6A 1.545(10) .
C5 C4A 1.545(10) .
C7 C8 1.554(10) .
C8 O14 1.248(10) .
C8 O15 1.258(10) .
C9 C10 1.547(10) .
C10 C11 1.546(10) .
C10 S3 1.80(3) .
C12 C13 1.42(4) .
C13 C14 1.57(4) .
C13 S4 1.86(2) .
C15 C16 1.547(10) .
C15 O16 1.24(6) .
C15 O17 1.16(5) .
C15A C16A 1.550(10) .
C15A O16A 1.249(10) .
C15A O17A 1.250(10) .
C16A O17A 2.349(10) .
C17 C18 1.40(5) .
C17 C19 1.552(10) .
C17 S6 1.87(3) .
C20 C21 1.48(3) .
C20 O1 1.20(6) .
C20 O1A 1.442(10) .
C20 O2 1.442(10) .
C20 O2A 1.22(5) .
C22 C23 1.551(10) .
C22A C23A 1.548(10) .
C23 C24 1.550(10) .
C23 S8 1.848(10) .
C23A C24A 1.551(10) .
C23A S8 1.847(10) .
C25 C26 1.555(10) .
C25 O19 1.256(10) .
C25 O20 1.257(10) .
C26 C26 1.38(7) 2_665
C27 C28 1.547(10) .
C28 C29 1.550(10) .
C28 C29 1.550(10) 6_556
C28 S7 1.849(10) .
C30 C31 1.446(9) .
C31 C32 1.446(9) .
C31 S5 1.741(9) .
C33 O18 1.452(10) .
C34 C35 1.552(9) .
C35 O21 1.249(9) .
C35 O22 1.252(9) .
Mo1 Mo1 2.295(6) 6_556
Mo1 Mo1A 1.848(4) .
Mo1 O3 1.846(14) .
Mo1 O4 1.903(17) .
Mo1 O5 1.775(12) .
Mo1 O6 1.727(12) .
Mo1A Mo2 2.189(4) .
Mo1A O5 1.812(11) .
Mo1A O6 1.724(12) .
Mo1A O7 1.809(12) .
Mo1A O8 1.935(14) .
Mo2 Mo2A 2.032(3) .
Mo2 O7 1.901(14) .
Mo2 O8 1.782(12) .
Mo2 O9 1.826(12) .
Mo2 O10 1.756(14) .
Mo2A Ag3A 3.000(9) 2_765
Mo2A Mo2 2.032(3) 2_765
Mo2A O9 1.758(12) .
Mo2A O9 1.758(12) 2_765
Mo2A O10 1.882(16) 2_765
Mo2A O10 1.882(16) .
Mo3 O11 1.82(2) .
Mo3 O12 1.810(16) 6_556
Mo3 O12 1.810(16) .
Mo3 O13 1.694(19) .
O1 O1A 0.63(5) .
O2 O2A 0.82(5) .
O3 Ag1C 2.30(2) 5_766
O3 Mo1 1.846(13) 6_556
O4 Ag7 2.188(13) 6_556
O4 Mo1 1.903(17) 6_556
O7 Ag1 2.299(12) 2_765
O7 Ag2B 2.266(14) 2_765
O10 Ag2 2.561(14) 2_765
O10 Ag3 2.515(14) 2_765
O10 Ag3A 2.333(16) 2_765
O11 Ag13 2.517(16) 6_556
S1 Ag5 2.706(7) 2_765
S1 Ag5A 2.325(7) 2_765
S1 Ag6 2.627(6) 2_765
S1 Ag6A 2.391(7) 2_765
S1 Ag9A 2.303(7) 2_765
S1 Ag10 2.943(8) 2_765
S5 Ag11 2.406(8) 6_556
S5 Ag13 2.454(7) 6_556
S7 Ag7 2.496(6) 6_556
S7 Ag7A 2.635(6) 6_556
S7 Ag16 2.479(5) 6_556
S8 Ag1 2.437(5) 2_765
S8 Ag1A 2.494(11) 2_765

loop_
_platon_squeeze_void_nr
_platon_squeeze_void_average_x
_platon_squeeze_void_average_y
_platon_squeeze_void_average_z
_platon_squeeze_void_volume
_platon_squeeze_void_count_electrons
_platon_squeeze_void_content
1 0.000 0.500 0.000 994 341 ' '
2 0.000 0.000 0.311 20 0 ' '
3 0.000 0.000 0.689 20 0 ' '
4 0.500 0.000 0.500 994 342 ' '
5 0.500 0.500 0.189 20 0 ' '
6 0.500 0.500 0.811 20 0 ' '
